data_4119362
loop_
_publ_author_name
'Devin C. Schmitt'
'Neel Haldolaarachchige'
'Joseph Prestigiacomo'
'Amar Karki'
'David P. Young'
'Shane Stadler'
'Rongying Jin'
'Julia Y. Chan'

_publ_section_title
;
 Structural Complexity Meets Transport and Magnetic Anisotropy in Single
 Crystalline Ln30Ru4Sn31 (Ln = Gd, Dy)
;
_journal_name_full 'Journal of the American Chemical Society'
_journal_page_first 2748
_journal_page_last 2758
_journal_paper_doi 10.1021/ja311779t
_journal_volume 135
_journal_year 2013
_chemical_formula_moiety 'Gd60 Ru9.84 Sn61.08'
_chemical_formula_sum 'Gd60 Ru9.84 Sn61.08'
_chemical_formula_weight 17680.34
_chemical_name_systematic
;
 ?
;
_space_group_IT_number 58
_symmetry_cell_setting orthorhombic
_symmetry_space_group_name_Hall '-P 2 2n'
_symmetry_space_group_name_H-M 'P n n m'
_atom_sites_solution_primary direct
_atom_sites_solution_secondary difmap
_audit_creation_method SHELXL-97
_cell_angle_alpha 90.00
_cell_angle_beta 90.00
_cell_angle_gamma 90.00
_cell_formula_units_Z 1
_cell_length_a 11.7840(10)
_cell_length_b 24.7170(10)
_cell_length_c 11.651(2)
_cell_measurement_reflns_used 5976
_cell_measurement_temperature 296(2)
_cell_measurement_theta_max 30.999
_cell_measurement_theta_min 4.076
_cell_volume 3393.5(7)
_computing_structure_refinement 'SHELXL-97 (Sheldrick, 2008)'
_diffrn_ambient_temperature 296(2)
_diffrn_measured_fraction_theta_full 0.997
_diffrn_measured_fraction_theta_max 0.997
_diffrn_measurement_device_type 'Nonius KappaCCD'
_diffrn_measurement_method '\w and \f scans'
_diffrn_radiation_monochromator graphite
_diffrn_radiation_source 'fine-focus sealed tube'
_diffrn_radiation_type MoK\a
_diffrn_radiation_wavelength 0.71073
_diffrn_reflns_av_R_equivalents 0.0248
_diffrn_reflns_av_sigmaI/netI 0.0315
_diffrn_reflns_limit_h_max 17
_diffrn_reflns_limit_h_min -17
_diffrn_reflns_limit_k_max 35
_diffrn_reflns_limit_k_min -35
_diffrn_reflns_limit_l_max 16
_diffrn_reflns_limit_l_min -16
_diffrn_reflns_number 76592
_diffrn_reflns_theta_full 31.00
_diffrn_reflns_theta_max 31.00
_diffrn_reflns_theta_min 4.11
_exptl_absorpt_coefficient_mu 40.872
_exptl_absorpt_correction_T_max 0.2344
_exptl_absorpt_correction_T_min 0.2344
_exptl_absorpt_correction_type multi-scan
_exptl_absorpt_process_details 'HKL Scalepack (Otwinowski & Minor 1997)'
_exptl_crystal_colour grey
_exptl_crystal_density_diffrn 8.651
_exptl_crystal_description polyhedra
_exptl_crystal_F_000 7326.2
_exptl_crystal_size_max 0.05
_exptl_crystal_size_mid 0.05
_exptl_crystal_size_min 0.05
_refine_diff_density_max 2.524
_refine_diff_density_min -2.391
_refine_diff_density_rms 0.493
_refine_ls_extinction_coef 0.000111(5)
_refine_ls_extinction_expression Fc^*^=kFc[1+0.001xFc^2^\l^3^/sin(2\q)]^-1/4^
_refine_ls_extinction_method SHELXL
_refine_ls_goodness_of_fit_ref 1.287
_refine_ls_matrix_type full
_refine_ls_number_parameters 183
_refine_ls_number_reflns 5622
_refine_ls_number_restraints 0
_refine_ls_restrained_S_all 1.287
_refine_ls_R_factor_all 0.0395
_refine_ls_R_factor_gt 0.0288
_refine_ls_shift/su_max 0.001
_refine_ls_shift/su_mean 0.000
_refine_ls_structure_factor_coef Fsqd
_refine_ls_weighting_details 'calc w=1/[\s^2^(Fo^2^)+(0.0220P)^2^+9.9000P] where P=(Fo^2^+2Fc^2^)/3'
_refine_ls_weighting_scheme calc
_refine_ls_wR_factor_gt 0.0605
_refine_ls_wR_factor_ref 0.0628
_reflns_number_gt 4762
_reflns_number_total 5622
_reflns_threshold_expression I>2\s(I)
_cod_data_source_file ja311779t_si_002_1.cif
_cod_data_source_block shelxl
_cod_original_sg_symbol_H-M 'P n n m '
_cod_database_code 4119362

loop_
_symmetry_equiv_pos_as_xyz
'x, y, z'
'-x, -y, z'
'x+1/2, -y+1/2, -z+1/2'
'-x+1/2, y+1/2, -z+1/2'
'-x, -y, -z'
'x, y, -z'
'-x-1/2, y-1/2, z-1/2'
'x-1/2, -y-1/2, z-1/2'

loop_
_atom_site_label
_atom_site_type_symbol
_atom_site_fract_x
_atom_site_fract_y
_atom_site_fract_z
_atom_site_U_iso_or_equiv
_atom_site_adp_type
_atom_site_occupancy
_atom_site_symmetry_multiplicity
_atom_site_calc_flag
_atom_site_refinement_flags
Gd01 Gd 0.14000(5) 0.65899(2) 0.0000 0.00981(11) Uani 1 2 d S
Gd02 Gd 0.59006(5) 0.89950(2) 0.0000 0.00920(11) Uani 1 2 d S
Gd03 Gd 0.26447(5) 0.96935(2) 0.0000 0.00885(11) Uani 1 2 d S
Gd04 Gd 0.78306(5) 0.80299(2) 0.0000 0.01078(12) Uani 1 2 d S
Gd05 Gd 0.0000 0.0000 0.26566(5) 0.00854(11) Uani 1 2 d S
Gd06 Gd 0.32790(5) 0.41893(2) 0.0000 0.01155(12) Uani 1 2 d S
Gd07 Gd 0.43894(3) 0.652434(16) 0.81903(3) 0.00944(8) Uani 1 1 d .
Gd08 Gd 0.82070(3) 0.473690(16) 0.17546(3) 0.00894(8) Uani 1 1 d .
Gd09 Gd 0.73377(3) 0.720426(17) 0.26051(3) 0.01068(8) Uani 1 1 d .
Gd10 Gd 0.42987(3) 0.884470(17) 0.25974(3) 0.00924(8) Uani 1 1 d .
Gd11 Gd 0.93660(14) 0.14080(7) 0.0000 0.0118(3) Uani 0.770(4) 2 d SP
G11' Gd 0.9328(5) 0.1252(2) 0.0000 0.0118(3) Uani 0.230(4) 2 d SP
Sn01 Sn 0.0000 0.5000 0.36253(7) 0.00877(15) Uani 1 2 d S
Sn02 Sn 0.0000 1.0000 0.0000 0.0126(2) Uani 1 4 d S
Sn03 Sn 0.35287(7) 0.84934(3) 0.0000 0.01106(16) Uani 1 2 d S
Sn04 Sn 0.83726(4) 0.92164(2) 0.12547(5) 0.00891(11) Uani 1 1 d .
Sn05 Sn 0.34431(7) 0.73615(3) 0.0000 0.01049(16) Uani 1 2 d S
Sn06 Sn 0.60752(7) 0.70727(3) 0.0000 0.01040(15) Uani 1 2 d S
Sn07 Sn 0.62030(7) 0.44466(3) 0.0000 0.01017(15) Uani 1 2 d S
Sn08 Sn 0.95965(7) 0.55678(3) 0.0000 0.01067(16) Uani 1 2 d S
Sn09 Sn 0.67358(4) 0.59207(2) 0.26393(5) 0.01020(11) Uani 1 1 d .
Sn10 Sn 0.67739(4) 0.84521(2) 0.23564(5) 0.00810(11) Uani 1 1 d .
Sn11 Sn 0.9851(6) 0.7487(3) 0.8451(7) 0.0098(5) Uani 0.770(4) 1 d P
S11' Sn 0.976(2) 0.7442(11) 0.840(3) 0.0098(5) Uani 0.230(4) 1 d P
Sn12 Sn 0.8549(6) 0.67532(16) 0.0000 0.0096(5) Uani 0.770(4) 2 d SP
R12' Ru 0.859(3) 0.6833(8) 0.0000 0.0096(5) Uani 0.230(4) 2 d SP
Ru01 Ru 0.51113(5) 0.78813(3) 0.12548(5) 0.00885(12) Uani 1 1 d .
R02' Ru 0.1317(4) 0.77393(18) 0.0000 0.0138(13) Uani 0.230(4) 2 d SP

loop_
_atom_site_aniso_label
_atom_site_aniso_U_11
_atom_site_aniso_U_22
_atom_site_aniso_U_33
_atom_site_aniso_U_23
_atom_site_aniso_U_13
_atom_site_aniso_U_12
Gd01 0.0110(2) 0.0114(3) 0.0069(2) 0.000 0.000 -0.0024(2)
Gd02 0.0094(2) 0.0107(3) 0.0075(2) 0.000 0.000 0.0013(2)
Gd03 0.0084(2) 0.0092(3) 0.0090(2) 0.000 0.000 0.0002(2)
Gd04 0.0144(3) 0.0096(3) 0.0083(3) 0.000 0.000 -0.0008(2)
Gd05 0.0083(2) 0.0090(3) 0.0083(2) 0.000 0.000 -0.0002(2)
Gd06 0.0143(3) 0.0115(3) 0.0088(3) 0.000 0.000 0.0041(2)
Gd07 0.00902(17) 0.01052(19) 0.00878(18) -0.00112(15) -0.00101(15) 0.00035(14)
Gd08 0.00890(17) 0.00958(19) 0.00833(18) 0.00052(15) -0.00045(14) -0.00016(14)
Gd09 0.01062(18) 0.00945(19) 0.01196(19) 0.00077(15) 0.00071(15) 0.00018(15)
Gd10 0.00764(17) 0.01067(19) 0.00942(18) -0.00199(15) 0.00020(14) 0.00006(14)
Gd11 0.0090(3) 0.0175(8) 0.0088(3) 0.000 0.000 -0.0038(6)
G11' 0.0090(3) 0.0175(8) 0.0088(3) 0.000 0.000 -0.0038(6)
Sn01 0.0084(3) 0.0090(4) 0.0089(3) 0.000 0.000 -0.0007(3)
Sn02 0.0099(5) 0.0199(6) 0.0079(5) 0.000 0.000 -0.0034(4)
Sn03 0.0147(4) 0.0088(4) 0.0096(4) 0.000 0.000 0.0023(3)
Sn04 0.0096(2) 0.0100(3) 0.0072(2) 0.0005(2) -0.0001(2) -0.00128(19)
Sn05 0.0108(4) 0.0107(4) 0.0099(4) 0.000 0.000 -0.0035(3)
Sn06 0.0135(4) 0.0090(4) 0.0086(3) 0.000 0.000 -0.0008(3)
Sn07 0.0109(3) 0.0119(4) 0.0077(3) 0.000 0.000 -0.0021(3)
Sn08 0.0108(4) 0.0138(4) 0.0074(3) 0.000 0.000 -0.0012(3)
Sn09 0.0086(2) 0.0123(3) 0.0097(3) 0.0001(2) -0.0001(2) -0.0015(2)
Sn10 0.0078(2) 0.0095(3) 0.0070(2) -0.0002(2) -0.0006(2) -0.00004(19)
Sn11 0.0094(12) 0.0116(14) 0.0085(8) -0.0011(8) -0.0001(8) -0.0007(7)
S11' 0.0094(12) 0.0116(14) 0.0085(8) -0.0011(8) -0.0001(8) -0.0007(7)
Sn12 0.0120(7) 0.0069(16) 0.0097(4) 0.000 0.000 -0.0001(12)
R12' 0.0120(7) 0.0069(16) 0.0097(4) 0.000 0.000 -0.0001(12)
Ru01 0.0105(3) 0.0094(3) 0.0067(3) -0.0006(2) -0.0014(2) -0.0011(2)
R02' 0.019(2) 0.011(2) 0.011(2) 0.000 0.000 0.0011(16)

loop_
_atom_type_symbol
_atom_type_description
_atom_type_scat_dispersion_real
_atom_type_scat_dispersion_imag
_atom_type_scat_source
Gd Gd -0.1653 3.9035 'International Tables Vol C Tables 4.2.6.8 and 6.1.1.4'
Ru Ru -1.2594 0.8363 'International Tables Vol C Tables 4.2.6.8 and 6.1.1.4'
Sn Sn -0.6537 1.4246 'International Tables Vol C Tables 4.2.6.8 and 6.1.1.4'

loop_
_geom_angle_atom_site_label_1
_geom_angle_atom_site_label_2
_geom_angle_atom_site_label_3
_geom_angle
_geom_angle_site_symmetry_1
_geom_angle_site_symmetry_3
R02' Gd01 Sn05 53.59(9) . .
R02' Gd01 Sn10 92.19(2) . 3_465
Sn05 Gd01 Sn10 84.822(14) . 3_465
R02' Gd01 Sn10 92.19(2) . 8_575
Sn05 Gd01 Sn10 84.822(14) . 8_575
Sn10 Gd01 Sn10 163.28(3) 3_465 8_575
R02' Gd01 Sn08 137.95(9) . 1_455
Sn05 Gd01 Sn08 168.46(3) . 1_455
Sn10 Gd01 Sn08 93.762(15) 3_465 1_455
Sn10 Gd01 Sn08 93.762(15) 8_575 1_455
R02' Gd01 R12' 77.7(3) . 1_455
Sn05 Gd01 R12' 131.3(3) . 1_455
Sn10 Gd01 R12' 98.350(15) 3_465 1_455
Sn10 Gd01 R12' 98.350(15) 8_575 1_455
Sn08 Gd01 R12' 60.2(3) 1_455 1_455
R02' Gd01 Sn12 81.18(11) . 1_455
Sn05 Gd01 Sn12 134.77(7) . 1_455
Sn10 Gd01 Sn12 98.309(14) 3_465 1_455
Sn10 Gd01 Sn12 98.309(14) 8_575 1_455
Sn08 Gd01 Sn12 56.78(7) 1_455 1_455
R12' Gd01 Sn12 3.4(4) 1_455 1_455
R02' Gd01 Sn11 47.79(11) . 6_456
Sn05 Gd01 Sn11 90.92(10) . 6_456
Sn10 Gd01 Sn11 64.64(14) 3_465 6_456
Sn10 Gd01 Sn11 128.63(14) 8_575 6_456
Sn08 Gd01 Sn11 98.85(9) 1_455 6_456
R12' Gd01 Sn11 49.7(3) 1_455 6_456
Sn12 Gd01 Sn11 52.24(13) 1_455 6_456
R02' Gd01 Sn11 47.79(11) . 1_454
Sn05 Gd01 Sn11 90.92(10) . 1_454
Sn10 Gd01 Sn11 128.63(14) 3_465 1_454
Sn10 Gd01 Sn11 64.64(14) 8_575 1_454
Sn08 Gd01 Sn11 98.85(9) 1_455 1_454
R12' Gd01 Sn11 49.7(3) 1_455 1_454
Sn12 Gd01 Sn11 52.24(13) 1_455 1_454
Sn11 Gd01 Sn11 64.3(3) 6_456 1_454
R02' Gd01 S11' 50.4(4) . 6_456
Sn05 Gd01 S11' 93.4(4) . 6_456
Sn10 Gd01 S11' 63.9(5) 3_465 6_456
Sn10 Gd01 S11' 129.9(5) 8_575 6_456
Sn08 Gd01 S11' 96.3(3) 1_455 6_456
R12' Gd01 S11' 48.2(5) 1_455 6_456
Sn12 Gd01 S11' 50.6(5) 1_455 6_456
Sn11 Gd01 S11' 2.7(4) 6_456 6_456
Sn11 Gd01 S11' 65.4(4) 1_454 6_456
R02' Gd01 S11' 50.4(4) . 1_454
Sn05 Gd01 S11' 93.4(4) . 1_454
Sn10 Gd01 S11' 129.9(5) 3_465 1_454
Sn10 Gd01 S11' 63.9(5) 8_575 1_454
Sn08 Gd01 S11' 96.3(3) 1_455 1_454
R12' Gd01 S11' 48.2(5) 1_455 1_454
Sn12 Gd01 S11' 50.6(5) 1_455 1_454
Sn11 Gd01 S11' 65.4(4) 6_456 1_454
Sn11 Gd01 S11' 2.7(4) 1_454 1_454
S11' Gd01 S11' 66.3(10) 6_456 1_454
R02' Gd01 Gd10 104.72(6) . 8_575
Sn05 Gd01 Gd10 132.119(11) . 8_575
Sn10 Gd01 Gd10 142.48(2) 3_465 8_575
Sn10 Gd01 Gd10 50.855(14) 8_575 8_575
Sn08 Gd01 Gd10 51.588(11) 1_455 8_575
R12' Gd01 Gd10 54.75(16) 1_455 8_575
Sn12 Gd01 Gd10 53.18(3) 1_455 8_575
Sn11 Gd01 Gd10 102.76(14) 6_456 8_575
Sn11 Gd01 Gd10 56.97(9) 1_454 8_575
S11' Gd01 Gd10 101.8(5) 6_456 8_575
S11' Gd01 Gd10 54.3(4) 1_454 8_575
Sn03 Gd02 Sn01 90.678(19) . 3_565
Sn03 Gd02 Sn01 90.678(19) . 7_665
Sn01 Gd02 Sn01 61.33(3) 3_565 7_665
Sn03 Gd02 Sn10 97.062(17) . 6
Sn01 Gd02 Sn10 150.61(2) 3_565 6
Sn01 Gd02 Sn10 90.159(18) 7_665 6
Sn03 Gd02 Sn10 97.062(17) . .
Sn01 Gd02 Sn10 90.159(18) 3_565 .
Sn01 Gd02 Sn10 150.61(2) 7_665 .
Sn10 Gd02 Sn10 116.74(3) 6 .
Sn03 Gd02 Ru01 52.802(19) . 6
Sn01 Gd02 Ru01 143.32(2) 3_565 6
Sn01 Gd02 Ru01 110.092(18) 7_665 6
Sn10 Gd02 Ru01 49.936(16) 6 6
Sn10 Gd02 Ru01 96.99(2) . 6
Sn03 Gd02 Ru01 52.802(19) . .
Sn01 Gd02 Ru01 110.092(18) 3_565 .
Sn01 Gd02 Ru01 143.32(2) 7_665 .
Sn10 Gd02 Ru01 96.99(2) 6 .
Sn10 Gd02 Ru01 49.936(16) . .
Ru01 Gd02 Ru01 53.42(3) 6 .
Sn03 Gd02 Gd04 109.71(3) . .
Sn01 Gd02 Gd04 143.678(16) 3_565 .
Sn01 Gd02 Gd04 143.678(16) 7_665 .
Sn10 Gd02 Gd04 58.571(13) 6 .
Sn10 Gd02 Gd04 58.571(13) . .
Ru01 Gd02 Gd04 65.466(18) 6 .
Ru01 Gd02 Gd04 65.466(18) . .
Sn03 Gd02 Sn04 150.791(15) . .
Sn01 Gd02 Sn04 86.635(16) 3_565 .
Sn01 Gd02 Sn04 113.11(2) 7_665 .
Sn10 Gd02 Sn04 99.45(2) 6 .
Sn10 Gd02 Sn04 53.913(15) . .
Ru01 Gd02 Sn04 126.23(2) 6 .
Ru01 Gd02 Sn04 101.149(19) . .
Gd04 Gd02 Sn04 60.767(16) . .
Sn03 Gd02 Sn04 150.791(15) . 6
Sn01 Gd02 Sn04 113.11(2) 3_565 6
Sn01 Gd02 Sn04 86.635(16) 7_665 6
Sn10 Gd02 Sn04 53.913(15) 6 6
Sn10 Gd02 Sn04 99.45(2) . 6
Ru01 Gd02 Sn04 101.149(19) 6 6
Ru01 Gd02 Sn04 126.23(2) . 6
Gd04 Gd02 Sn04 60.767(16) . 6
Sn04 Gd02 Sn04 52.51(2) . 6
Sn03 Gd02 Gd10 58.453(11) . 6
Sn01 Gd02 Gd10 109.54(2) 3_565 6
Sn01 Gd02 Gd10 58.240(13) 7_665 6
Sn10 Gd02 Gd10 53.583(14) 6 6
Sn10 Gd02 Gd10 147.50(2) . 6
Ru01 Gd02 Gd10 51.866(14) 6 6
Ru01 Gd02 Gd10 98.11(2) . 6
Gd04 Gd02 Gd10 106.752(14) . 6
Sn04 Gd02 Gd10 148.697(16) . 6
Sn04 Gd02 Gd10 96.191(15) 6 6
Sn03 Gd02 Gd10 58.453(11) . .
Sn01 Gd02 Gd10 58.240(13) 3_565 .
Sn01 Gd02 Gd10 109.54(2) 7_665 .
Sn10 Gd02 Gd10 147.50(2) 6 .
Sn10 Gd02 Gd10 53.583(14) . .
Ru01 Gd02 Gd10 98.11(2) 6 .
Ru01 Gd02 Gd10 51.865(14) . .
Gd04 Gd02 Gd10 106.752(14) . .
Sn04 Gd02 Gd10 96.191(15) . .
Sn04 Gd02 Gd10 148.697(16) 6 .
Gd10 Gd02 Gd10 115.11(2) 6 .
Sn03 Gd03 Sn02 123.01(2) . .
Sn03 Gd03 Sn04 153.256(12) . 2_675
Sn02 Gd03 Sn04 56.823(13) . 2_675
Sn03 Gd03 Sn04 153.256(12) . 5_675
Sn02 Gd03 Sn04 56.823(13) . 5_675
Sn04 Gd03 Sn04 52.74(2) 2_675 5_675
Sn03 Gd03 Sn01 86.432(18) . 3_565
Sn02 Gd03 Sn01 139.881(16) . 3_565
Sn04 Gd03 Sn01 84.411(16) 2_675 3_565
Sn04 Gd03 Sn01 109.554(19) 5_675 3_565
Sn03 Gd03 Sn01 86.432(18) . 7_665
Sn02 Gd03 Sn01 139.881(16) . 7_665
Sn04 Gd03 Sn01 109.554(19) 2_675 7_665
Sn04 Gd03 Sn01 84.412(16) 5_675 7_665
Sn01 Gd03 Sn01 58.21(3) 3_565 7_665
Sn03 Gd03 G11' 64.19(11) . 5_665
Sn02 Gd03 G11' 58.82(11) . 5_665
Sn04 Gd03 G11' 108.88(10) 2_675 5_665
Sn04 Gd03 G11' 108.88(10) 5_675 5_665
Sn01 Gd03 G11' 139.24(7) 3_565 5_665
Sn01 Gd03 G11' 139.24(7) 7_665 5_665
Sn03 Gd03 Sn09 71.058(16) . 8_575
Sn02 Gd03 Sn09 78.139(14) . 8_575
Sn04 Gd03 Sn09 128.68(2) 2_675 8_575
Sn04 Gd03 Sn09 83.617(17) 5_675 8_575
Sn01 Gd03 Sn09 141.29(2) 3_565 8_575
Sn01 Gd03 Sn09 88.517(17) 7_665 8_575
G11' Gd03 Sn09 56.507(18) 5_665 8_575
Sn03 Gd03 Sn09 71.058(16) . 3_465
Sn02 Gd03 Sn09 78.139(14) . 3_465
Sn04 Gd03 Sn09 83.617(16) 2_675 3_465
Sn04 Gd03 Sn09 128.68(2) 5_675 3_465
Sn01 Gd03 Sn09 88.517(17) 3_565 3_465
Sn01 Gd03 Sn09 141.29(2) 7_665 3_465
G11' Gd03 Sn09 56.507(18) 5_665 3_465
Sn09 Gd03 Sn09 111.92(3) 8_575 3_465
Sn03 Gd03 Gd11 60.38(3) . 5_665
Sn02 Gd03 Gd11 62.63(3) . 5_665
Sn04 Gd03 Gd11 112.24(3) 2_675 5_665
Sn04 Gd03 Gd11 112.24(3) 5_675 5_665
Sn01 Gd03 Gd11 136.62(2) 3_565 5_665
Sn01 Gd03 Gd11 136.62(2) 7_665 5_665
G11' Gd03 Gd11 3.81(13) 5_665 5_665
Sn09 Gd03 Gd11 56.162(14) 8_575 5_665
Sn09 Gd03 Gd11 56.162(14) 3_465 5_665
Sn03 Gd03 Gd02 132.78(2) . 5_675
Sn02 Gd03 Gd02 104.209(18) . 5_675
Sn04 Gd03 Gd02 56.400(15) 2_675 5_675
Sn04 Gd03 Gd02 56.400(15) 5_675 5_675
Sn01 Gd03 Gd02 53.316(12) 3_565 5_675
Sn01 Gd03 Gd02 53.316(12) 7_665 5_675
G11' Gd03 Gd02 163.03(11) 5_665 5_675
Sn09 Gd03 Gd02 123.722(14) 8_575 5_675
Sn09 Gd03 Gd02 123.722(14) 3_465 5_675
Gd11 Gd03 Gd02 166.84(3) 5_665 5_675
R12' Gd04 Sn06 58.0(5) . .
R12' Gd04 Sn10 115.21(17) . 6
Sn06 Gd04 Sn10 89.389(17) . 6
R12' Gd04 Sn10 115.21(17) . .
Sn06 Gd04 Sn10 89.389(17) . .
Sn10 Gd04 Sn10 118.77(3) 6 .
R12' Gd04 Sn12 1.8(7) . .
Sn06 Gd04 Sn12 56.17(12) . .
Sn10 Gd04 Sn12 114.65(4) 6 .
Sn10 Gd04 Sn12 114.65(4) . .
R12' Gd04 Sn11 53.0(4) . 6_556
Sn06 Gd04 Sn11 99.79(10) . 6_556
Sn10 Gd04 Sn11 153.13(14) 6 6_556
Sn10 Gd04 Sn11 86.76(15) . 6_556
Sn12 Gd04 Sn11 54.27(16) . 6_556
R12' Gd04 Sn11 53.0(4) . 1_554
Sn06 Gd04 Sn11 99.79(10) . 1_554
Sn10 Gd04 Sn11 86.76(15) 6 1_554
Sn10 Gd04 Sn11 153.13(14) . 1_554
Sn12 Gd04 Sn11 54.27(16) . 1_554
Sn11 Gd04 Sn11 66.9(3) 6_556 1_554
R12' Gd04 S11' 51.4(6) . 6_556
Sn06 Gd04 S11' 97.1(4) . 6_556
Sn10 Gd04 S11' 154.8(5) 6 6_556
Sn10 Gd04 S11' 85.8(5) . 6_556
Sn12 Gd04 S11' 52.6(5) . 6_556
Sn11 Gd04 S11' 2.8(4) 6_556 6_556
Sn11 Gd04 S11' 68.1(4) 1_554 6_556
R12' Gd04 S11' 51.4(6) . 1_554
Sn06 Gd04 S11' 97.1(4) . 1_554
Sn10 Gd04 S11' 85.8(5) 6 1_554
Sn10 Gd04 S11' 154.8(5) . 1_554
Sn12 Gd04 S11' 52.6(5) . 1_554
Sn11 Gd04 S11' 68.1(4) 6_556 1_554
Sn11 Gd04 S11' 2.8(4) 1_554 1_554
S11' Gd04 S11' 69.2(10) 6_556 1_554
R12' Gd04 Gd02 153.2(5) . .
Sn06 Gd04 Gd02 95.20(2) . .
Sn10 Gd04 Gd02 59.595(14) 6 .
Sn10 Gd04 Gd02 59.595(14) . .
Sn12 Gd04 Gd02 151.38(12) . .
Sn11 Gd04 Gd02 142.95(16) 6_556 .
Sn11 Gd04 Gd02 142.95(16) 1_554 .
S11' Gd04 Gd02 143.0(6) 6_556 .
S11' Gd04 Gd02 143.0(6) 1_554 .
R12' Gd04 Sn04 141.8(4) . 6
Sn06 Gd04 Sn04 141.93(2) . 6
Sn10 Gd04 Sn04 53.876(15) 6 6
Sn10 Gd04 Sn04 99.45(2) . 6
Sn12 Gd04 Sn04 143.03(8) . 6
Sn11 Gd04 Sn04 117.53(9) 6_556 6
Sn11 Gd04 Sn04 88.83(14) 1_554 6
S11' Gd04 Sn04 120.3(4) 6_556 6
S11' Gd04 Sn04 90.4(5) 1_554 6
Gd02 Gd04 Sn04 59.746(16) . 6
R12' Gd04 Sn04 141.8(4) . .
Sn06 Gd04 Sn04 141.93(2) . .
Sn10 Gd04 Sn04 99.45(2) 6 .
Sn10 Gd04 Sn04 53.876(15) . .
Sn12 Gd04 Sn04 143.03(8) . .
Sn11 Gd04 Sn04 88.83(14) 6_556 .
Sn11 Gd04 Sn04 117.53(9) 1_554 .
S11' Gd04 Sn04 90.4(5) 6_556 .
S11' Gd04 Sn04 120.3(3) 1_554 .
Gd02 Gd04 Sn04 59.746(16) . .
Sn04 Gd04 Sn04 51.94(2) 6 .
Sn09 Gd05 Sn09 167.14(3) 4_545 3_455
Sn09 Gd05 Sn02 83.572(14) 4_545 1_545
Sn09 Gd05 Sn02 83.572(14) 3_455 1_545
Sn09 Gd05 Sn04 89.542(16) 4_545 1_445
Sn09 Gd05 Sn04 83.852(16) 3_455 1_445
Sn02 Gd05 Sn04 59.068(14) 1_545 1_445
Sn09 Gd05 Sn04 83.852(16) 4_545 2_665
Sn09 Gd05 Sn04 89.542(16) 3_455 2_665
Sn02 Gd05 Sn04 59.068(14) 1_545 2_665
Sn04 Gd05 Sn04 118.14(3) 1_445 2_665
Sn09 Gd05 Sn07 94.027(19) 4_545 3_455
Sn09 Gd05 Sn07 96.393(19) 3_455 3_455
Sn02 Gd05 Sn07 144.189(13) 1_545 3_455
Sn04 Gd05 Sn07 156.72(2) 1_445 3_455
Sn04 Gd05 Sn07 85.129(18) 2_665 3_455
Sn09 Gd05 Sn07 96.393(19) 4_545 7_656
Sn09 Gd05 Sn07 94.027(19) 3_455 7_656
Sn02 Gd05 Sn07 144.189(13) 1_545 7_656
Sn04 Gd05 Sn07 85.129(18) 1_445 7_656
Sn04 Gd05 Sn07 156.72(2) 2_665 7_656
Sn07 Gd05 Sn07 71.62(3) 3_455 7_656
Sn09 Gd05 Gd07 127.697(12) 4_545 8_565
Sn09 Gd05 Gd07 54.854(12) 3_455 8_565
Sn02 Gd05 Gd07 99.209(10) 1_545 8_565
Sn04 Gd05 Gd07 51.648(12) 1_445 8_565
Sn04 Gd05 Gd07 141.721(15) 2_665 8_565
Sn07 Gd05 Gd07 110.006(19) 3_455 8_565
Sn07 Gd05 Gd07 53.010(14) 7_656 8_565
Sn09 Gd05 Gd07 54.854(12) 4_545 7_655
Sn09 Gd05 Gd07 127.697(12) 3_455 7_655
Sn02 Gd05 Gd07 99.209(10) 1_545 7_655
Sn04 Gd05 Gd07 141.721(15) 1_445 7_655
Sn04 Gd05 Gd07 51.648(12) 2_665 7_655
Sn07 Gd05 Gd07 53.010(14) 3_455 7_655
Sn07 Gd05 Gd07 110.006(19) 7_656 7_655
Gd07 Gd05 Gd07 161.58(2) 8_565 7_655
Sn09 Gd05 Gd08 122.736(12) 4_545 3_455
Sn09 Gd05 Gd08 59.911(12) 3_455 3_455
Sn02 Gd05 Gd08 100.143(10) 1_545 3_455
Sn04 Gd05 Gd08 141.057(14) 1_445 3_455
Sn04 Gd05 Gd08 53.364(12) 2_665 3_455
Sn07 Gd05 Gd08 51.749(14) 3_455 3_455
Sn07 Gd05 Gd08 109.480(19) 7_656 3_455
Gd07 Gd05 Gd08 108.258(9) 8_565 3_455
Gd07 Gd05 Gd08 68.305(8) 7_655 3_455
Sn09 Gd05 Gd08 59.911(12) 4_545 4_545
Sn09 Gd05 Gd08 122.736(12) 3_455 4_545
Sn02 Gd05 Gd08 100.143(10) 1_545 4_545
Sn04 Gd05 Gd08 53.364(12) 1_445 4_545
Sn04 Gd05 Gd08 141.057(14) 2_665 4_545
Sn07 Gd05 Gd08 109.481(19) 3_455 4_545
Sn07 Gd05 Gd08 51.749(14) 7_656 4_545
Gd07 Gd05 Gd08 68.305(8) 8_565 4_545
Gd07 Gd05 Gd08 108.258(9) 7_655 4_545
Gd08 Gd05 Gd08 159.71(2) 3_455 4_545
Sn09 Gd05 Gd06 142.55(2) 4_545 7_656
Sn09 Gd05 Gd06 50.282(14) 3_455 7_656
Sn02 Gd05 Gd06 133.761(10) 1_545 7_656
Sn04 Gd05 Gd06 110.866(14) 1_445 7_656
Sn04 Gd05 Gd06 110.785(14) 2_665 7_656
Sn07 Gd05 Gd06 55.182(18) 3_455 7_656
Sn07 Gd05 Gd06 56.577(17) 7_656 7_656
Gd07 Gd05 Gd06 59.487(11) 8_565 7_656
Gd07 Gd05 Gd06 106.641(14) 7_655 7_656
Gd08 Gd05 Gd06 57.625(11) 3_455 7_656
Gd08 Gd05 Gd06 106.969(14) 4_545 7_656
Sn09 Gd06 Sn09 169.88(3) 5_665 2_665
Sn09 Gd06 Sn12 86.074(17) 5_665 5_665
Sn09 Gd06 Sn12 86.074(17) 2_665 5_665
Sn09 Gd06 Sn06 85.170(16) 5_665 5_665
Sn09 Gd06 Sn06 85.170(16) 2_665 5_665
Sn12 Gd06 Sn06 56.46(12) 5_665 5_665
Sn09 Gd06 R12' 85.98(3) 5_665 5_665
Sn09 Gd06 R12' 85.98(3) 2_665 5_665
Sn12 Gd06 R12' 1.7(6) 5_665 5_665
Sn06 Gd06 R12' 54.7(5) 5_665 5_665
Sn09 Gd06 Sn07 95.027(16) 5_665 5_665
Sn09 Gd06 Sn07 95.027(16) 2_665 5_665
Sn12 Gd06 Sn07 147.51(12) 5_665 5_665
Sn06 Gd06 Sn07 156.03(3) 5_665 5_665
R12' Gd06 Sn07 149.2(5) 5_665 5_665
Sn09 Gd06 Sn08 90.563(15) 5_665 5_665
Sn09 Gd06 Sn08 90.563(15) 2_665 5_665
Sn12 Gd06 Sn08 57.30(12) 5_665 5_665
Sn06 Gd06 Sn08 113.76(3) 5_665 5_665
R12' Gd06 Sn08 59.0(5) 5_665 5_665
Sn07 Gd06 Sn08 90.21(2) 5_665 5_665
Sn09 Gd06 Sn07 91.233(15) 5_665 .
Sn09 Gd06 Sn07 91.233(15) 2_665 .
Sn12 Gd06 Sn07 143.21(12) 5_665 .
Sn06 Gd06 Sn07 86.75(2) 5_665 .
R12' Gd06 Sn07 141.5(5) 5_665 .
Sn07 Gd06 Sn07 69.28(2) 5_665 .
Sn08 Gd06 Sn07 159.49(3) 5_665 .
Sn09 Gd06 Gd08 61.349(15) 5_665 5_665
Sn09 Gd06 Gd08 126.72(2) 2_665 5_665
Sn12 Gd06 Gd08 101.60(10) 5_665 5_665
Sn06 Gd06 Gd08 142.364(14) 5_665 5_665
R12' Gd06 Gd08 103.0(4) 5_665 5_665
Sn07 Gd06 Gd08 52.529(14) 5_665 5_665
Sn08 Gd06 Gd08 54.644(14) 5_665 5_665
Sn07 Gd06 Gd08 109.154(19) . 5_665
Sn09 Gd06 Gd08 126.72(2) 5_665 2_665
Sn09 Gd06 Gd08 61.349(15) 2_665 2_665
Sn12 Gd06 Gd08 101.60(10) 5_665 2_665
Sn06 Gd06 Gd08 142.364(14) 5_665 2_665
R12' Gd06 Gd08 103.0(4) 5_665 2_665
Sn07 Gd06 Gd08 52.529(14) 5_665 2_665
Sn08 Gd06 Gd08 54.644(14) 5_665 2_665
Sn07 Gd06 Gd08 109.154(19) . 2_665
Gd08 Gd06 Gd08 65.474(18) 5_665 2_665
Sn09 Gd06 Gd07 54.806(14) 5_665 2_664
Sn09 Gd06 Gd07 120.29(2) 2_665 2_664
Sn12 Gd06 Gd07 98.43(10) 5_665 2_664
Sn06 Gd06 Gd07 52.522(14) 5_665 2_664
R12' Gd06 Gd07 97.0(4) 5_665 2_664
Sn07 Gd06 Gd07 108.702(18) 5_665 2_664
Sn08 Gd06 Gd07 140.830(14) 5_665 2_664
Sn07 Gd06 Gd07 52.207(14) . 2_664
Gd08 Gd06 Gd07 110.656(13) 5_665 2_664
Gd08 Gd06 Gd07 159.97(2) 2_665 2_664
Sn09 Gd06 Gd07 120.29(2) 5_665 5_666
Sn09 Gd06 Gd07 54.806(14) 2_665 5_666
Sn12 Gd06 Gd07 98.43(10) 5_665 5_666
Sn06 Gd06 Gd07 52.522(14) 5_665 5_666
R12' Gd06 Gd07 97.0(4) 5_665 5_666
Sn07 Gd06 Gd07 108.701(18) 5_665 5_666
Sn08 Gd06 Gd07 140.830(14) 5_665 5_666
Sn07 Gd06 Gd07 52.207(14) . 5_666
Gd08 Gd06 Gd07 159.97(2) 5_665 5_666
Gd08 Gd06 Gd07 110.656(13) 2_665 5_666
Gd07 Gd06 Gd07 65.706(18) 2_664 5_666
Sn04 Gd07 Sn11 94.71(15) 8_576 3_466
Sn04 Gd07 Sn05 136.58(2) 8_576 1_556
Sn11 Gd07 Sn05 87.59(11) 3_466 1_556
Sn04 Gd07 S11' 95.9(5) 8_576 3_466
Sn11 Gd07 S11' 2.9(5) 3_466 3_466
Sn05 Gd07 S11' 84.9(4) 1_556 3_466
Sn04 Gd07 Sn06 163.12(2) 8_576 1_556
Sn11 Gd07 Sn06 87.96(16) 3_466 1_556
Sn05 Gd07 Sn06 60.10(2) 1_556 1_556
S11' Gd07 Sn06 87.6(6) 3_466 1_556
Sn04 Gd07 Sn10 55.329(15) 8_576 8_576
Sn11 Gd07 Sn10 88.17(14) 3_466 8_576
Sn05 Gd07 Sn10 81.497(19) 1_556 8_576
S11' Gd07 Sn10 86.7(5) 3_466 8_576
Sn06 Gd07 Sn10 141.52(2) 1_556 8_576
Sn04 Gd07 Sn07 87.348(19) 8_576 5_666
Sn11 Gd07 Sn07 176.01(10) 3_466 5_666
Sn05 Gd07 Sn07 88.57(2) 1_556 5_666
S11' Gd07 Sn07 173.2(4) 3_466 5_666
Sn06 Gd07 Sn07 91.06(2) 1_556 5_666
Sn10 Gd07 Sn07 90.199(19) 8_576 5_666
Sn04 Gd07 Sn09 81.097(17) 8_576 6_556
Sn11 Gd07 Sn09 91.63(10) 3_466 6_556
Sn05 Gd07 Sn09 142.26(2) 1_556 6_556
S11' Gd07 Sn09 94.4(4) 3_466 6_556
Sn06 Gd07 Sn09 82.17(2) 1_556 6_556
Sn10 Gd07 Sn09 136.210(19) 8_576 6_556
Sn07 Gd07 Sn09 92.06(2) 5_666 6_556
Sn04 Gd07 Ru01 141.18(2) 8_576 6_556
Sn11 Gd07 Ru01 47.99(14) 3_466 6_556
Sn05 Gd07 Ru01 48.572(18) 1_556 6_556
S11' Gd07 Ru01 46.3(5) 3_466 6_556
Sn06 Gd07 Ru01 47.548(18) 1_556 6_556
Sn10 Gd07 Ru01 105.573(18) 8_576 6_556
Sn07 Gd07 Ru01 129.233(19) 5_666 6_556
Sn09 Gd07 Ru01 106.454(18) 6_556 6_556
Sn04 Gd07 Gd05 52.469(13) 8_576 7_666
Sn11 Gd07 Gd05 128.54(11) 3_466 7_666
Sn05 Gd07 Gd05 143.865(19) 1_556 7_666
S11' Gd07 Gd05 131.2(4) 3_466 7_666
Sn06 Gd07 Gd05 113.665(19) 1_556 7_666
Sn10 Gd07 Gd05 98.392(14) 8_576 7_666
Sn07 Gd07 Gd05 55.327(16) 5_666 7_666
Sn09 Gd07 Gd05 49.990(12) 6_556 7_666
Ru01 Gd07 Gd05 155.298(16) 6_556 7_666
Sn04 Gd07 Gd06 113.234(18) 8_576 5_666
Sn11 Gd07 Gd06 124.01(14) 3_466 5_666
Sn05 Gd07 Gd06 100.651(18) 1_556 5_666
S11' Gd07 Gd06 125.5(5) 3_466 5_666
Sn06 Gd07 Gd06 52.815(18) 1_556 5_666
Sn10 Gd07 Gd06 147.710(18) 8_576 5_666
Sn07 Gd07 Gd06 57.862(18) 5_666 5_666
Sn09 Gd07 Gd06 50.126(14) 6_556 5_666
Ru01 Gd07 Gd06 99.321(17) 6_556 5_666
Gd05 Gd07 Gd06 61.045(12) 7_666 5_666
Sn04 Gd07 Gd09 114.389(17) 8_576 6_556
Sn11 Gd07 Gd09 51.60(14) 3_466 6_556
Sn05 Gd07 Gd09 100.811(18) 1_556 6_556
S11' Gd07 Gd09 53.4(5) 3_466 6_556
Sn06 Gd07 Gd09 55.305(15) 1_556 6_556
Sn10 Gd07 Gd09 139.190(17) 8_576 6_556
Sn07 Gd07 Gd09 130.405(18) 5_666 6_556
Sn09 Gd07 Gd09 52.213(13) 6_556 6_556
Ru01 Gd07 Gd09 55.104(13) 6_556 6_556
Gd05 Gd07 Gd09 102.186(11) 7_666 6_556
Gd06 Gd07 Gd09 72.544(13) 5_666 6_556
Sn01 Gd08 Sn07 175.037(19) 1_655 .
Sn01 Gd08 Sn04 88.37(2) 1_655 4_645
Sn07 Gd08 Sn04 86.812(19) . 4_645
Sn01 Gd08 Sn08 88.118(19) 1_655 .
Sn07 Gd08 Sn08 96.250(19) . .
Sn04 Gd08 Sn08 165.29(2) 4_645 .
Sn01 Gd08 Sn10 88.676(15) 1_655 4_645
Sn07 Gd08 Sn10 89.42(2) . 4_645
Sn04 Gd08 Sn10 53.449(15) 4_645 4_645
Sn08 Gd08 Sn10 140.69(2) . 4_645
Sn01 Gd08 Sn08 87.143(19) 1_655 5_765
Sn07 Gd08 Sn08 97.38(2) . 5_765
Sn04 Gd08 Sn08 141.60(2) 4_645 5_765
Sn08 Gd08 Sn08 52.40(3) . 5_765
Sn10 Gd08 Sn08 88.316(19) 4_645 5_765
Sn01 Gd08 Sn09 87.475(14) 1_655 .
Sn07 Gd08 Sn09 90.56(2) . .
Sn04 Gd08 Sn09 80.737(16) 4_645 .
Sn08 Gd08 Sn09 84.844(19) . .
Sn10 Gd08 Sn09 134.114(18) 4_645 .
Sn08 Gd08 Sn09 137.03(2) 5_765 .
Sn01 Gd08 Gd10 56.536(10) 1_655 4_645
Sn07 Gd08 Gd10 125.04(2) . 4_645
Sn04 Gd08 Gd10 94.166(16) 4_645 4_645
Sn08 Gd08 Gd10 95.790(18) . 4_645
Sn10 Gd08 Gd10 51.204(12) 4_645 4_645
Sn08 Gd08 Gd10 52.505(14) 5_765 4_645
Sn09 Gd08 Gd10 143.890(16) . 4_645
Sn01 Gd08 Gd06 123.221(15) 1_655 5_665
Sn07 Gd08 Gd06 58.056(18) . 5_665
Sn04 Gd08 Gd06 113.562(17) 4_645 5_665
Sn08 Gd08 Gd06 57.487(18) . 5_665
Sn10 Gd08 Gd06 146.960(17) 4_645 5_665
Sn08 Gd08 Gd06 100.598(18) 5_765 5_665
Sn09 Gd08 Gd06 49.668(14) . 5_665
Gd10 Gd08 Gd06 152.195(15) 4_645 5_665
Sn01 Gd08 Gd10 55.828(9) 1_655 3_565
Sn07 Gd08 Gd10 125.537(19) . 3_565
Sn04 Gd08 Gd10 114.675(17) 4_645 3_565
Sn08 Gd08 Gd10 52.253(14) . 3_565
Sn10 Gd08 Gd10 144.203(17) 4_645 3_565
Sn08 Gd08 Gd10 93.797(18) 5_765 3_565
Sn09 Gd08 Gd10 49.432(12) . 3_565
Gd10 Gd08 Gd10 103.681(13) 4_645 3_565
Gd06 Gd08 Gd10 67.511(13) 5_665 3_565
Sn01 Gd08 Gd01 117.664(14) 1_655 5_665
Sn07 Gd08 Gd01 64.150(18) . 5_665
Sn04 Gd08 Gd01 96.303(17) 4_645 5_665
Sn08 Gd08 Gd01 97.976(18) . 5_665
Sn10 Gd08 Gd01 50.284(14) 4_645 5_665
Sn08 Gd08 Gd01 53.419(17) 5_765 5_665
Sn09 Gd08 Gd01 154.705(16) . 5_665
Gd10 Gd08 Gd01 61.128(12) 4_645 5_665
Gd06 Gd08 Gd01 111.265(15) 5_665 5_665
Gd10 Gd08 Gd01 147.060(15) 3_565 5_665
Sn01 Gd08 Gd05 120.109(17) 1_655 3
Sn07 Gd08 Gd05 55.587(16) . 3
Sn04 Gd08 Gd05 51.898(13) 4_645 3
Sn08 Gd08 Gd05 118.842(18) . 3
Sn10 Gd08 Gd05 96.351(13) 4_645 3
Sn08 Gd08 Gd05 152.347(17) 5_765 3
Sn09 Gd08 Gd05 48.563(10) . 3
Gd10 Gd08 Gd05 145.367(14) 4_645 3
Gd06 Gd08 Gd05 61.877(12) 5_665 3
Gd10 Gd08 Gd05 97.993(11) 3_565 3
Gd01 Gd08 Gd05 110.401(13) 5_665 3
R02' Gd09 S11' 133.8(6) 3_565 6_556
R02' Gd09 Sn10 87.49(8) 3_565 .
S11' Gd09 Sn10 88.5(5) 6_556 .
R02' Gd09 Sn11 48.79(16) 3_565 8_575
S11' Gd09 Sn11 155.1(7) 6_556 8_575
Sn10 Gd09 Sn11 66.55(14) . 8_575
R02' Gd09 Sn09 86.98(8) 3_565 .
S11' Gd09 Sn09 112.7(5) 6_556 .
Sn10 Gd09 Sn09 154.866(19) . .
Sn11 Gd09 Sn09 91.68(15) 8_575 .
R02' Gd09 Sn05 50.06(8) 3_565 3_565
S11' Gd09 Sn05 83.9(6) 6_556 3_565
Sn10 Gd09 Sn05 80.887(19) . 3_565
Sn11 Gd09 Sn05 91.37(16) 8_575 3_565
Sn09 Gd09 Sn05 113.44(2) . 3_565
R02' Gd09 Sn11 133.71(17) 3_565 6_556
S11' Gd09 Sn11 1.5(7) 6_556 6_556
Sn10 Gd09 Sn11 87.00(14) . 6_556
Sn11 Gd09 Sn11 153.55(3) 8_575 6_556
Sn09 Gd09 Sn11 114.16(14) . 6_556
Sn05 Gd09 Sn11 83.71(15) 3_565 6_556
R02' Gd09 S11' 50.6(5) 3_565 8_575
S11' Gd09 S11' 153.30(9) 6_556 8_575
Sn10 Gd09 S11' 64.8(5) . 8_575
Sn11 Gd09 S11' 2.2(6) 8_575 8_575
Sn09 Gd09 S11' 93.1(5) . 8_575
Sn05 Gd09 S11' 92.3(5) 3_565 8_575
Sn11 Gd09 S11' 151.7(6) 6_556 8_575
R02' Gd09 Sn06 130.62(8) 3_565 .
S11' Gd09 Sn06 94.8(6) 6_556 .
Sn10 Gd09 Sn06 85.389(19) . .
Sn11 Gd09 Sn06 84.05(15) 8_575 .
Sn09 Gd09 Sn06 79.742(19) . .
Sn05 Gd09 Sn06 166.24(2) 3_565 .
Sn11 Gd09 Sn06 94.62(15) 6_556 .
S11' Gd09 Sn06 82.7(5) 8_575 .
R02' Gd09 Gd10 111.03(8) 3_565 3_565
S11' Gd09 Gd10 60.7(5) 6_556 3_565
Sn10 Gd09 Gd10 149.101(17) . 3_565
Sn11 Gd09 Gd10 144.13(13) 8_575 3_565
Sn09 Gd09 Gd10 54.469(14) . 3_565
Sn05 Gd09 Gd10 92.176(18) 3_565 3_565
Sn11 Gd09 Gd10 62.24(14) 6_556 3_565
S11' Gd09 Gd10 146.0(5) 8_575 3_565
Sn06 Gd09 Gd10 99.145(19) . 3_565
R02' Gd09 Ru01 95.41(8) 3_565 .
S11' Gd09 Ru01 115.2(5) 6_556 .
Sn10 Gd09 Ru01 48.224(15) . .
Sn11 Gd09 Ru01 48.11(13) 8_575 .
Sn09 Gd09 Ru01 108.039(18) . .
Sn05 Gd09 Ru01 121.91(2) 3_565 .
Sn11 Gd09 Ru01 114.05(14) 6_556 .
S11' Gd09 Ru01 46.0(4) 8_575 .
Sn06 Gd09 Ru01 46.611(18) . .
Gd10 Gd09 Ru01 145.724(18) 3_565 .
R02' Gd09 R12' 167.2(3) 3_565 .
S11' Gd09 R12' 48.9(7) 6_556 .
Sn10 Gd09 R12' 105.3(3) . .
Sn11 Gd09 R12' 136.0(5) 8_575 .
Sn09 Gd09 R12' 81.2(3) . .
Sn05 Gd09 R12' 131.4(5) 3_565 .
Sn11 Gd09 R12' 49.5(5) 6_556 .
S11' Gd09 R12' 134.6(7) 8_575 .
Sn06 Gd09 R12' 51.9(5) . .
Gd10 Gd09 R12' 57.7(4) 3_565 .
Ru01 Gd09 R12' 92.9(4) . .
Ru01 Gd10 Sn10 53.314(17) . .
Ru01 Gd10 Sn09 114.45(2) . 3_465
Sn10 Gd10 Sn09 167.21(2) . 3_465
Ru01 Gd10 Sn08 141.86(2) . 3_465
Sn10 Gd10 Sn08 96.87(2) . 3_465
Sn09 Gd10 Sn08 95.80(2) 3_465 3_465
Ru01 Gd10 Sn03 52.96(2) . .
Sn10 Gd10 Sn03 95.41(2) . .
Sn09 Gd10 Sn03 72.327(19) 3_465 .
Sn08 Gd10 Sn03 165.18(2) 3_465 .
Ru01 Gd10 Sn12 99.95(6) . 3_465
Sn10 Gd10 Sn12 100.97(11) . 3_465
Sn09 Gd10 Sn12 84.11(12) 3_465 3_465
Sn08 Gd10 Sn12 58.94(8) 3_465 3_465
Sn03 Gd10 Sn12 126.37(10) . 3_465
Ru01 Gd10 Sn01 112.43(2) . 3_565
Sn10 Gd10 Sn01 89.779(15) . 3_565
Sn09 Gd10 Sn01 92.517(15) 3_465 3_565
Sn08 Gd10 Sn01 87.54(2) 3_465 3_565
Sn03 Gd10 Sn01 84.25(2) . 3_565
Sn12 Gd10 Sn01 145.59(7) 3_465 3_565
Ru01 Gd10 S11' 48.9(5) . 8_575
Sn10 Gd10 S11' 64.7(5) . 8_575
Sn09 Gd10 S11' 111.2(5) 3_465 8_575
Sn08 Gd10 S11' 99.8(5) 3_465 8_575
Sn03 Gd10 S11' 92.9(5) . 8_575
Sn12 Gd10 S11' 51.8(5) 3_465 8_575
Sn01 Gd10 S11' 154.1(5) 3_565 8_575
Ru01 Gd10 R12' 96.7(3) . 3_465
Sn10 Gd10 R12' 98.9(5) . 3_465
Sn09 Gd10 R12' 85.7(5) 3_465 3_465
Sn08 Gd10 R12' 61.5(3) 3_465 3_465
Sn03 Gd10 R12' 124.5(4) . 3_465
Sn12 Gd10 R12' 3.2(4) 3_465 3_465
Sn01 Gd10 R12' 148.5(3) 3_565 3_465
S11' Gd10 R12' 48.6(6) 8_575 3_465
Ru01 Gd10 Gd09 65.551(16) . 3_465
Sn10 Gd10 Gd09 112.765(18) . 3_465
Sn09 Gd10 Gd09 58.971(15) 3_465 3_465
Sn08 Gd10 Gd09 118.301(19) 3_465 3_465
Sn03 Gd10 Gd09 63.651(17) . 3_465
Sn12 Gd10 Gd09 62.89(10) 3_465 3_465
Sn01 Gd10 Gd09 141.473(17) 3_565 3_465
S11' Gd10 Gd09 54.7(5) 8_575 3_465
R12' Gd10 Gd09 61.4(4) 3_465 3_465
Ru01 Gd10 Sn11 48.97(14) . 8_575
Sn10 Gd10 Sn11 63.55(13) . 8_575
Sn09 Gd10 Sn11 112.57(13) 3_465 8_575
Sn08 Gd10 Sn11 99.16(14) 3_465 8_575
Sn03 Gd10 Sn11 93.71(14) . 8_575
Sn12 Gd10 Sn11 52.05(16) 3_465 8_575
Sn01 Gd10 Sn11 153.00(14) 3_565 8_575
S11' Gd10 Sn11 1.4(6) 8_575 8_575
R12' Gd10 Sn11 48.9(4) 3_465 8_575
Gd09 Gd10 Sn11 56.09(13) 3_465 8_575
Ru01 Gd10 Gd02 58.346(17) . .
Sn10 Gd10 Gd02 57.207(15) . .
Sn09 Gd10 Gd02 114.838(18) 3_465 .
Sn08 Gd10 Gd02 129.71(2) 3_465 .
Sn03 Gd10 Gd02 52.685(18) . .
Sn12 Gd10 Gd02 155.09(9) 3_465 .
Sn01 Gd10 Gd02 54.097(15) 3_565 .
S11' Gd10 Gd02 104.3(5) 8_575 .
R12' Gd10 Gd02 152.1(4) 3_465 .
Gd09 Gd10 Gd02 111.679(16) 3_465 .
Sn11 Gd10 Gd02 103.86(14) 8_575 .
R02' Gd11 Sn09 101.68(7) 5_665 7_755
R02' Gd11 Sn09 101.68(7) 5_665 4_645
Sn09 Gd11 Sn09 114.45(5) 7_755 4_645
R02' Gd11 Sn11 49.20(17) 5_665 5_766
Sn09 Gd11 Sn11 148.16(16) 7_755 5_766
Sn09 Gd11 Sn11 87.55(14) 4_645 5_766
R02' Gd11 Sn11 49.20(17) 5_665 2_764
Sn09 Gd11 Sn11 87.55(14) 7_755 2_764
Sn09 Gd11 Sn11 148.16(16) 4_645 2_764
Sn11 Gd11 Sn11 64.1(3) 5_766 2_764
R02' Gd11 Sn04 134.57(10) 5_665 2_765
Sn09 Gd11 Sn04 120.27(5) 7_755 2_765
Sn09 Gd11 Sn04 77.47(3) 4_645 2_765
Sn11 Gd11 Sn04 85.63(15) 5_766 2_765
Sn11 Gd11 Sn04 112.27(14) 2_764 2_765
R02' Gd11 Sn04 134.57(10) 5_665 5_765
Sn09 Gd11 Sn04 77.47(3) 7_755 5_765
Sn09 Gd11 Sn04 120.27(5) 4_645 5_765
Sn11 Gd11 Sn04 112.27(14) 5_766 5_765
Sn11 Gd11 Sn04 85.63(15) 2_764 5_765
Sn04 Gd11 Sn04 50.79(3) 2_765 5_765
R02' Gd11 Sn03 65.02(12) 5_665 5_665
Sn09 Gd11 Sn03 68.31(3) 7_755 5_665
Sn09 Gd11 Sn03 68.31(3) 4_645 5_665
Sn11 Gd11 Sn03 102.33(14) 5_766 5_665
Sn11 Gd11 Sn03 102.33(14) 2_764 5_665
Sn04 Gd11 Sn03 144.30(4) 2_765 5_665
Sn04 Gd11 Sn03 144.30(4) 5_765 5_665
R02' Gd11 S11' 49.8(5) 5_665 5_766
Sn09 Gd11 S11' 148.3(5) 7_755 5_766
Sn09 Gd11 S11' 88.1(5) 4_645 5_766
Sn11 Gd11 S11' 1.0(6) 5_766 5_766
Sn11 Gd11 S11' 63.7(4) 2_764 5_766
Sn04 Gd11 S11' 84.9(5) 2_765 5_766
Sn04 Gd11 S11' 111.2(5) 5_765 5_766
Sn03 Gd11 S11' 103.3(5) 5_665 5_766
R02' Gd11 S11' 49.8(5) 5_665 2_764
Sn09 Gd11 S11' 88.1(5) 7_755 2_764
Sn09 Gd11 S11' 148.3(5) 4_645 2_764
Sn11 Gd11 S11' 63.7(4) 5_766 2_764
Sn11 Gd11 S11' 1.0(6) 2_764 2_764
Sn04 Gd11 S11' 111.2(5) 2_765 2_764
Sn04 Gd11 S11' 84.9(5) 5_765 2_764
Sn03 Gd11 S11' 103.3(5) 5_665 2_764
S11' Gd11 S11' 63.4(10) 5_766 2_764
R02' Gd11 Sn02 171.22(13) 5_665 1_645
Sn09 Gd11 Sn02 73.94(3) 7_755 1_645
Sn09 Gd11 Sn02 73.94(3) 4_645 1_645
Sn11 Gd11 Sn02 136.73(15) 5_766 1_645
Sn11 Gd11 Sn02 136.73(15) 2_764 1_645
Sn04 Gd11 Sn02 52.65(3) 2_765 1_645
Sn04 Gd11 Sn02 52.65(3) 5_765 1_645
Sn03 Gd11 Sn02 106.20(4) 5_665 1_645
S11' Gd11 Sn02 136.2(5) 5_766 1_645
S11' Gd11 Sn02 136.2(5) 2_764 1_645
R02' Gd11 Gd04 88.08(12) 5_665 5_765
Sn09 Gd11 Gd04 120.57(3) 7_755 5_765
Sn09 Gd11 Gd04 120.57(3) 4_645 5_765
Sn11 Gd11 Gd04 55.84(14) 5_766 5_765
Sn11 Gd11 Gd04 55.84(14) 2_764 5_765
Sn04 Gd11 Gd04 56.97(3) 2_765 5_765
Sn04 Gd11 Gd04 56.97(3) 5_765 5_765
Sn03 Gd11 Gd04 153.10(6) 5_665 5_765
S11' Gd11 Gd04 54.8(5) 5_766 5_765
S11' Gd11 Gd04 54.8(5) 2_764 5_765
Sn02 Gd11 Gd04 100.70(4) 1_645 5_765
R02' G11' Sn09 97.68(14) 5_665 7_755
R02' G11' Sn09 97.68(14) 5_665 4_645
Sn09 G11' Sn09 122.86(19) 7_755 4_645
R02' G11' Sn02 177.4(3) 5_665 1_645
Sn09 G11' Sn02 81.12(10) 7_755 1_645
Sn09 G11' Sn02 81.12(10) 4_645 1_645
R02' G11' Sn04 125.24(19) 5_665 2_765
Sn09 G11' Sn04 128.90(17) 7_755 2_765
Sn09 G11' Sn04 81.22(7) 4_645 2_765
Sn02 G11' Sn04 56.96(10) 1_645 2_765
R02' G11' Sn04 125.24(19) 5_665 5_765
Sn09 G11' Sn04 81.22(7) 7_755 5_765
Sn09 G11' Sn04 128.90(17) 4_645 5_765
Sn02 G11' Sn04 56.96(10) 1_645 5_765
Sn04 G11' Sn04 52.77(10) 2_765 5_765
R02' G11' Gd03 118.2(2) 5_665 5_665
Sn09 G11' Gd03 62.11(9) 7_755 5_665
Sn09 G11' Gd03 62.11(9) 4_645 5_665
Sn02 G11' Gd03 59.19(9) 1_645 5_665
Sn04 G11' Gd03 109.34(14) 2_765 5_665
Sn04 G11' Gd03 109.34(14) 5_765 5_665
R02' G11' Sn03 62.47(17) 5_665 5_665
Sn09 G11' Sn03 69.79(11) 7_755 5_665
Sn09 G11' Sn03 69.79(11) 4_645 5_665
Sn02 G11' Sn03 114.93(16) 1_645 5_665
Sn04 G11' Sn03 150.97(8) 2_765 5_665
Sn04 G11' Sn03 150.97(8) 5_765 5_665
Gd03 G11' Sn03 55.74(10) 5_665 5_665
R02' G11' Gd04 79.03(16) 5_665 5_765
Sn09 G11' Gd04 118.44(10) 7_755 5_765
Sn09 G11' Gd04 118.44(10) 4_645 5_765
Sn02 G11' Gd04 103.57(17) 1_645 5_765
Sn04 G11' Gd04 55.74(10) 2_765 5_765
Sn04 G11' Gd04 55.74(10) 5_765 5_765
Gd03 G11' Gd04 162.8(2) 5_665 5_765
Sn03 G11' Gd04 141.49(16) 5_665 5_765
R02' G11' Gd07 87.14(9) 5_665 7_755
Sn09 G11' Gd07 173.89(16) 7_755 7_755
Sn09 G11' Gd07 52.38(2) 4_645 7_755
Sn02 G11' Gd07 93.91(10) 1_645 7_755
Sn04 G11' Gd07 49.17(5) 2_765 7_755
Sn04 G11' Gd07 99.11(14) 5_765 7_755
Gd03 G11' Gd07 112.28(7) 5_665 7_755
Sn03 G11' Gd07 109.56(9) 5_665 7_755
Gd04 G11' Gd07 66.07(8) 5_765 7_755
R02' G11' Gd07 87.14(9) 5_665 4_645
Sn09 G11' Gd07 52.38(2) 7_755 4_645
Sn09 G11' Gd07 173.89(16) 4_645 4_645
Sn02 G11' Gd07 93.91(10) 1_645 4_645
Sn04 G11' Gd07 99.11(14) 2_765 4_645
Sn04 G11' Gd07 49.17(5) 5_765 4_645
Gd03 G11' Gd07 112.28(7) 5_665 4_645
Sn03 G11' Gd07 109.56(9) 5_665 4_645
Gd04 G11' Gd07 66.07(8) 5_765 4_645
Gd07 G11' Gd07 132.02(16) 7_755 4_645
Gd08 Sn01 Gd08 90.81(3) 1_455 2_665
Gd08 Sn01 Gd02 138.920(14) 1_455 3_465
Gd08 Sn01 Gd02 87.844(13) 2_665 3_465
Gd08 Sn01 Gd02 87.844(13) 1_455 7_656
Gd08 Sn01 Gd02 138.920(14) 2_665 7_656
Gd02 Sn01 Gd02 118.67(3) 3_465 7_656
Gd08 Sn01 Sn01 134.594(13) 1_455 5_566
Gd08 Sn01 Sn01 134.594(14) 2_665 5_566
Gd02 Sn01 Sn01 59.334(14) 3_465 5_566
Gd02 Sn01 Sn01 59.334(14) 7_656 5_566
Gd08 Sn01 Gd03 150.110(16) 1_455 7_656
Gd08 Sn01 Gd03 79.399(13) 2_665 7_656
Gd02 Sn01 Gd03 69.452(17) 3_465 7_656
Gd02 Sn01 Gd03 81.651(18) 7_656 7_656
Sn01 Sn01 Gd03 60.894(13) 5_566 7_656
Gd08 Sn01 Gd03 79.399(13) 1_455 3_465
Gd08 Sn01 Gd03 150.110(16) 2_665 3_465
Gd02 Sn01 Gd03 81.651(18) 3_465 3_465
Gd02 Sn01 Gd03 69.452(17) 7_656 3_465
Sn01 Sn01 Gd03 60.894(13) 5_566 3_465
Gd03 Sn01 Gd03 121.79(3) 7_656 3_465
Gd08 Sn01 Gd10 71.684(16) 1_455 4_545
Gd08 Sn01 Gd10 72.989(16) 2_665 4_545
Gd02 Sn01 Gd10 145.173(13) 3_465 4_545
Gd02 Sn01 Gd10 67.663(12) 7_656 4_545
Sn01 Sn01 Gd10 115.604(14) 5_566 4_545
Gd03 Sn01 Gd10 78.441(12) 7_656 4_545
Gd03 Sn01 Gd10 128.374(12) 3_465 4_545
Gd08 Sn01 Gd10 72.989(16) 1_455 3_465
Gd08 Sn01 Gd10 71.685(16) 2_665 3_465
Gd02 Sn01 Gd10 67.663(12) 3_465 3_465
Gd02 Sn01 Gd10 145.173(13) 7_656 3_465
Sn01 Sn01 Gd10 115.604(14) 5_566 3_465
Gd03 Sn01 Gd10 128.374(12) 7_656 3_465
Gd03 Sn01 Gd10 78.441(12) 3_465 3_465
Gd10 Sn01 Gd10 128.79(3) 4_545 3_465
Sn04 Sn02 Sn04 180.0 2_675 6_455
Sn04 Sn02 Sn04 56.41(2) 2_675 5_675
Sn04 Sn02 Sn04 123.59(2) 6_455 5_675
Sn04 Sn02 Sn04 123.59(2) 2_675 1_455
Sn04 Sn02 Sn04 56.41(2) 6_455 1_455
Sn04 Sn02 Sn04 180.0 5_675 1_455
Sn04 Sn02 Gd05 61.794(11) 2_675 1_565
Sn04 Sn02 Gd05 118.206(11) 6_455 1_565
Sn04 Sn02 Gd05 118.206(11) 5_675 1_565
Sn04 Sn02 Gd05 61.794(11) 1_455 1_565
Sn04 Sn02 Gd05 118.206(11) 2_675 5_565
Sn04 Sn02 Gd05 61.794(11) 6_455 5_565
Sn04 Sn02 Gd05 61.794(11) 5_675 5_565
Sn04 Sn02 Gd05 118.206(11) 1_455 5_565
Gd05 Sn02 Gd05 180.0 1_565 5_565
Sn04 Sn02 G11' 116.94(10) 2_675 5_665
Sn04 Sn02 G11' 63.06(10) 6_455 5_665
Sn04 Sn02 G11' 116.94(10) 5_675 5_665
Sn04 Sn02 G11' 63.06(10) 1_455 5_665
Gd05 Sn02 G11' 90.0 1_565 5_665
Gd05 Sn02 G11' 90.0 5_565 5_665
Sn04 Sn02 G11' 63.06(10) 2_675 1_465
Sn04 Sn02 G11' 116.94(10) 6_455 1_465
Sn04 Sn02 G11' 63.06(10) 5_675 1_465
Sn04 Sn02 G11' 116.94(10) 1_455 1_465
Gd05 Sn02 G11' 90.0 1_565 1_465
Gd05 Sn02 G11' 90.0 5_565 1_465
G11' Sn02 G11' 180.000(1) 5_665 1_465
Sn04 Sn02 Gd03 62.961(14) 2_675 .
Sn04 Sn02 Gd03 117.039(14) 6_455 .
Sn04 Sn02 Gd03 62.961(14) 5_675 .
Sn04 Sn02 Gd03 117.039(14) 1_455 .
Gd05 Sn02 Gd03 90.0 1_565 .
Gd05 Sn02 Gd03 90.0 5_565 .
G11' Sn02 Gd03 61.99(11) 5_665 .
G11' Sn02 Gd03 118.01(11) 1_465 .
Sn04 Sn02 Gd03 117.039(14) 2_675 5_575
Sn04 Sn02 Gd03 62.961(14) 6_455 5_575
Sn04 Sn02 Gd03 117.039(14) 5_675 5_575
Sn04 Sn02 Gd03 62.961(14) 1_455 5_575
Gd05 Sn02 Gd03 90.0 1_565 5_575
Gd05 Sn02 Gd03 90.0 5_565 5_575
G11' Sn02 Gd03 118.01(11) 5_665 5_575
G11' Sn02 Gd03 61.99(11) 1_465 5_575
Gd03 Sn02 Gd03 180.0 . 5_575
Sn04 Sn02 Gd11 61.18(2) 2_675 1_465
Sn04 Sn02 Gd11 118.82(2) 6_455 1_465
Sn04 Sn02 Gd11 61.18(2) 5_675 1_465
Sn04 Sn02 Gd11 118.82(2) 1_455 1_465
Gd05 Sn02 Gd11 90.0 1_565 1_465
Gd05 Sn02 Gd11 90.0 5_565 1_465
G11' Sn02 Gd11 177.77(13) 5_665 1_465
G11' Sn02 Gd11 2.23(13) 1_465 1_465
Gd03 Sn02 Gd11 115.78(3) . 1_465
Gd03 Sn02 Gd11 64.22(3) 5_575 1_465
Sn04 Sn02 Gd11 118.82(2) 2_675 5_665
Sn04 Sn02 Gd11 61.18(2) 6_455 5_665
Sn04 Sn02 Gd11 118.82(2) 5_675 5_665
Sn04 Sn02 Gd11 61.18(2) 1_455 5_665
Gd05 Sn02 Gd11 90.0 1_565 5_665
Gd05 Sn02 Gd11 90.0 5_565 5_665
G11' Sn02 Gd11 2.23(13) 5_665 5_665
G11' Sn02 Gd11 177.77(13) 1_465 5_665
Gd03 Sn02 Gd11 64.22(3) . 5_665
Gd03 Sn02 Gd11 115.78(3) 5_575 5_665
Gd11 Sn02 Gd11 180.0 1_465 5_665
Sn05 Sn03 Ru01 59.08(2) . .
Sn05 Sn03 Ru01 59.08(2) . 6
Ru01 Sn03 Ru01 62.67(3) . 6
Sn05 Sn03 Gd02 115.99(3) . .
Ru01 Sn03 Gd02 67.16(2) . .
Ru01 Sn03 Gd02 67.16(2) 6 .
Sn05 Sn03 Gd03 158.58(4) . .
Ru01 Sn03 Gd03 136.68(3) . .
Ru01 Sn03 Gd03 136.68(3) 6 .
Gd02 Sn03 Gd03 85.43(3) . .
Sn05 Sn03 R02' 52.37(8) . .
Ru01 Sn03 R02' 103.09(7) . .
Ru01 Sn03 R02' 103.09(7) 6 .
Gd02 Sn03 R02' 168.35(9) . .
Gd03 Sn03 R02' 106.22(8) . .
Sn05 Sn03 Gd10 105.953(17) . .
Ru01 Sn03 Gd10 58.576(17) . .
Ru01 Sn03 Gd10 116.05(3) 6 .
Gd02 Sn03 Gd10 68.862(15) . .
Gd03 Sn03 Gd10 80.892(17) . .
R02' Sn03 Gd10 112.298(16) . .
Sn05 Sn03 Gd10 105.953(17) . 6
Ru01 Sn03 Gd10 116.05(3) . 6
Ru01 Sn03 Gd10 58.576(17) 6 6
Gd02 Sn03 Gd10 68.862(15) . 6
Gd03 Sn03 Gd10 80.892(17) . 6
R02' Sn03 Gd10 112.298(16) . 6
Gd10 Sn03 Gd10 134.92(3) . 6
Sn05 Sn03 Gd11 92.02(4) . 5_665
Ru01 Sn03 Gd11 134.43(3) . 5_665
Ru01 Sn03 Gd11 134.43(3) 6 5_665
Gd02 Sn03 Gd11 151.99(4) . 5_665
Gd03 Sn03 Gd11 66.56(3) . 5_665
R02' Sn03 Gd11 39.66(8) . 5_665
Gd10 Sn03 Gd11 104.912(18) . 5_665
Gd10 Sn03 Gd11 104.912(18) 6 5_665
Sn05 Sn03 G11' 98.52(9) . 5_665
Ru01 Sn03 G11' 138.67(6) . 5_665
Ru01 Sn03 G11' 138.67(6) 6 5_665
Gd02 Sn03 G11' 145.50(9) . 5_665
Gd03 Sn03 G11' 60.07(9) . 5_665
R02' Sn03 G11' 46.15(12) . 5_665
Gd10 Sn03 G11' 102.92(3) . 5_665
Gd10 Sn03 G11' 102.92(3) 6 5_665
Gd11 Sn03 G11' 6.49(8) 5_665 5_665
Sn05 Sn03 Gd09 60.187(16) . 8_575
Ru01 Sn03 Gd09 114.05(3) . 8_575
Ru01 Sn03 Gd09 66.055(18) 6 8_575
Gd02 Sn03 Gd09 123.749(15) . 8_575
Gd03 Sn03 Gd09 109.006(18) . 8_575
R02' Sn03 Gd09 53.05(2) . 8_575
Gd10 Sn03 Gd09 163.61(3) . 8_575
Gd10 Sn03 Gd09 60.966(13) 6 8_575
Gd11 Sn03 Gd09 69.03(2) 5_665 8_575
G11' Sn03 Gd09 72.67(5) 5_665 8_575
Sn05 Sn03 Gd09 60.187(16) . 3_465
Ru01 Sn03 Gd09 66.055(18) . 3_465
Ru01 Sn03 Gd09 114.05(3) 6 3_465
Gd02 Sn03 Gd09 123.749(15) . 3_465
Gd03 Sn03 Gd09 109.006(18) . 3_465
R02' Sn03 Gd09 53.05(2) . 3_465
Gd10 Sn03 Gd09 60.966(13) . 3_465
Gd10 Sn03 Gd09 163.61(3) 6 3_465
Gd11 Sn03 Gd09 69.03(2) 5_665 3_465
G11' Sn03 Gd09 72.67(5) 5_665 3_465
Gd09 Sn03 Gd09 102.91(3) 8_575 3_465
Sn04 Sn04 Sn10 115.694(15) 6 .
Sn04 Sn04 Sn02 61.794(11) 6 1_655
Sn10 Sn04 Sn02 177.48(2) . 1_655
Sn04 Sn04 Gd07 135.865(13) 6 8_675
Sn10 Sn04 Gd07 63.876(17) . 8_675
Sn02 Sn04 Gd07 117.881(18) 1_655 8_675
Sn04 Sn04 Gd05 120.932(14) 6 1_665
Sn10 Sn04 Gd05 123.37(2) . 1_665
Sn02 Sn04 Gd05 59.138(15) 1_655 1_665
Gd07 Sn04 Gd05 75.882(16) 8_675 1_665
Sn04 Sn04 Gd08 135.708(13) 6 4_655
Sn10 Sn04 Gd08 65.006(17) . 4_655
Sn02 Sn04 Gd08 116.480(19) 1_655 4_655
Gd07 Sn04 Gd08 86.369(19) 8_675 4_655
Gd05 Sn04 Gd08 74.738(17) 1_665 4_655
Sn04 Sn04 G11' 63.61(5) 6 5_765
Sn10 Sn04 G11' 119.48(9) . 5_765
Sn02 Sn04 G11' 59.98(9) 1_655 5_765
Gd07 Sn04 G11' 78.44(6) 8_675 5_765
Gd05 Sn04 G11' 86.90(8) 1_665 5_765
Gd08 Sn04 G11' 158.61(6) 4_655 5_765
Sn04 Sn04 Gd03 63.632(11) 6 5_675
Sn10 Sn04 Gd03 118.89(2) . 5_675
Sn02 Sn04 Gd03 60.217(14) 1_655 5_675
Gd07 Sn04 Gd03 159.16(2) 8_675 5_675
Gd05 Sn04 Gd03 87.085(17) 1_665 5_675
Gd08 Sn04 Gd03 77.507(17) 4_655 5_675
G11' Sn04 Gd03 113.01(7) 5_765 5_675
Sn04 Sn04 Gd02 63.746(11) 6 .
Sn10 Sn04 Gd02 61.659(17) . .
Sn02 Sn04 Gd02 116.176(19) 1_655 .
Gd07 Sn04 Gd02 123.86(2) 8_675 .
Gd05 Sn04 Gd02 149.35(2) 1_665 .
Gd08 Sn04 Gd02 82.878(17) 4_655 .
G11' Sn04 Gd02 118.11(7) 5_765 .
Gd03 Sn04 Gd02 67.546(17) 5_675 .
Sn04 Sn04 Gd04 64.032(11) 6 .
Sn10 Sn04 Gd04 60.502(17) . .
Sn02 Sn04 Gd04 117.500(19) 1_655 .
Gd07 Sn04 Gd04 82.840(18) 8_675 .
Gd05 Sn04 Gd04 151.16(2) 1_665 .
Gd08 Sn04 Gd04 123.53(2) 4_655 .
G11' Sn04 Gd04 69.74(9) 5_765 .
Gd03 Sn04 Gd04 117.06(2) 5_675 .
Gd02 Sn04 Gd04 59.487(17) . .
Sn04 Sn04 Gd11 64.606(16) 6 5_765
Sn10 Sn04 Gd11 113.23(3) . 5_765
Sn02 Sn04 Gd11 66.18(3) 1_655 5_765
Gd07 Sn04 Gd11 75.28(2) 8_675 5_765
Gd05 Sn04 Gd11 91.41(3) 1_665 5_765
Gd08 Sn04 Gd11 159.36(2) 4_655 5_765
G11' Sn04 Gd11 6.31(9) 5_765 5_765
Gd03 Sn04 Gd11 117.70(3) 5_675 5_765
Gd02 Sn04 Gd11 115.11(3) . 5_765
Gd04 Sn04 Gd11 64.15(3) . 5_765
R02' Sn05 Ru01 120.25(8) . .
R02' Sn05 Ru01 120.25(8) . 6
Ru01 Sn05 Ru01 63.81(3) . 6
R02' Sn05 Sn03 71.63(10) . .
Ru01 Sn05 Sn03 60.68(2) . .
Ru01 Sn05 Sn03 60.68(2) 6 .
R02' Sn05 Gd01 58.82(10) . .
Ru01 Sn05 Gd01 147.715(17) . .
Ru01 Sn05 Gd01 147.715(17) 6 .
Sn03 Sn05 Gd01 130.45(3) . .
R02' Sn05 Gd07 124.04(6) . 1_554
Ru01 Sn05 Gd07 113.97(3) . 1_554
Ru01 Sn05 Gd07 72.57(2) 6 1_554
Sn03 Sn05 Gd07 129.95(2) . 1_554
Gd01 Sn05 Gd07 82.53(2) . 1_554
R02' Sn05 Gd07 124.04(6) . 6_556
Ru01 Sn05 Gd07 72.57(2) . 6_556
Ru01 Sn05 Gd07 113.97(3) 6 6_556
Sn03 Sn05 Gd07 129.95(2) . 6_556
Gd01 Sn05 Gd07 82.53(2) . 6_556
Gd07 Sn05 Gd07 83.78(3) 1_554 6_556
R02' Sn05 Sn06 172.53(10) . .
Ru01 Sn05 Sn06 53.96(2) . .
Ru01 Sn05 Sn06 53.96(2) 6 .
Sn03 Sn05 Sn06 100.90(3) . .
Gd01 Sn05 Sn06 128.65(3) . .
Gd07 Sn05 Sn06 60.584(18) 1_554 .
Gd07 Sn05 Sn06 60.584(18) 6_556 .
R02' Sn05 Gd09 60.71(2) . 8_575
Ru01 Sn05 Gd09 125.68(3) . 8_575
Ru01 Sn05 Gd09 71.263(18) 6 8_575
Sn03 Sn05 Gd09 71.669(18) . 8_575
Gd01 Sn05 Gd09 83.758(18) . 8_575
Gd07 Sn05 Gd09 77.608(14) 1_554 8_575
Gd07 Sn05 Gd09 158.14(3) 6_556 8_575
Sn06 Sn05 Gd09 117.585(16) . 8_575
R02' Sn05 Gd09 60.71(2) . 3_465
Ru01 Sn05 Gd09 71.263(19) . 3_465
Ru01 Sn05 Gd09 125.68(3) 6 3_465
Sn03 Sn05 Gd09 71.669(18) . 3_465
Gd01 Sn05 Gd09 83.758(18) . 3_465
Gd07 Sn05 Gd09 158.14(3) 1_554 3_465
Gd07 Sn05 Gd09 77.608(14) 6_556 3_465
Sn06 Sn05 Gd09 117.585(16) . 3_465
Gd09 Sn05 Gd09 117.66(3) 8_575 3_465
Ru01 Sn06 Ru01 64.91(3) 6 .
Ru01 Sn06 R12' 123.5(3) 6 .
Ru01 Sn06 R12' 123.5(3) . .
Ru01 Sn06 Sn12 126.46(6) 6 .
Ru01 Sn06 Sn12 126.46(6) . .
R12' Sn06 Sn12 3.9(4) . .
Ru01 Sn06 Gd04 73.87(2) 6 .
Ru01 Sn06 Gd04 73.87(2) . .
R12' Sn06 Gd04 60.1(4) . .
Sn12 Sn06 Gd04 64.00(7) . .
Ru01 Sn06 Sn05 55.19(2) 6 .
Ru01 Sn06 Sn05 55.19(2) . .
R12' Sn06 Sn05 178.3(4) . .
Sn12 Sn06 Sn05 177.80(8) . .
Gd04 Sn06 Sn05 118.20(3) . .
Ru01 Sn06 Gd07 72.43(2) 6 1_554
Ru01 Sn06 Gd07 113.93(3) . 1_554
R12' Sn06 Gd07 121.7(2) . 1_554
Sn12 Sn06 Gd07 119.25(5) . 1_554
Gd04 Sn06 Gd07 136.709(15) . 1_554
Sn05 Sn06 Gd07 59.320(18) . 1_554
Ru01 Sn06 Gd07 113.93(3) 6 6_556
Ru01 Sn06 Gd07 72.43(2) . 6_556
R12' Sn06 Gd07 121.7(2) . 6_556
Sn12 Sn06 Gd07 119.25(5) . 6_556
Gd04 Sn06 Gd07 136.709(15) . 6_556
Sn05 Sn06 Gd07 59.320(18) . 6_556
Gd07 Sn06 Gd07 82.48(3) 1_554 6_556
Ru01 Sn06 Gd06 144.24(2) 6 5_665
Ru01 Sn06 Gd06 144.24(2) . 5_665
R12' Sn06 Gd06 65.0(4) . 5_665
Sn12 Sn06 Gd06 61.13(7) . 5_665
Gd04 Sn06 Gd06 125.12(3) . 5_665
Sn05 Sn06 Gd06 116.67(3) . 5_665
Gd07 Sn06 Gd06 74.663(19) 1_554 5_665
Gd07 Sn06 Gd06 74.663(19) 6_556 5_665
Ru01 Sn06 Gd09 126.31(3) 6 .
Ru01 Sn06 Gd09 68.455(18) . .
R12' Sn06 Gd09 65.74(8) . .
Sn12 Sn06 Gd09 66.56(2) . .
Gd04 Sn06 Gd09 68.871(15) . .
Sn05 Sn06 Gd09 113.921(16) . .
Gd07 Sn06 Gd09 154.41(3) 1_554 .
Gd07 Sn06 Gd09 73.947(14) 6_556 .
Gd06 Sn06 Gd09 89.380(17) 5_665 .
Ru01 Sn06 Gd09 68.455(18) 6 6
Ru01 Sn06 Gd09 126.31(3) . 6
R12' Sn06 Gd09 65.74(8) . 6
Sn12 Sn06 Gd09 66.56(2) . 6
Gd04 Sn06 Gd09 68.871(15) . 6
Sn05 Sn06 Gd09 113.921(16) . 6
Gd07 Sn06 Gd09 73.947(14) 1_554 6
Gd07 Sn06 Gd09 154.41(3) 6_556 6
Gd06 Sn06 Gd09 89.380(17) 5_665 6
Gd09 Sn06 Gd09 126.71(3) . 6
Gd08 Sn07 Gd08 79.27(2) . 6
Gd08 Sn07 Gd07 137.13(3) . 2_664
Gd08 Sn07 Gd07 84.856(16) 6 2_664
Gd08 Sn07 Gd07 84.856(16) . 5_666
Gd08 Sn07 Gd07 137.13(3) 6 5_666
Gd07 Sn07 Gd07 80.30(2) 2_664 5_666
Gd08 Sn07 Gd05 72.663(14) . 3
Gd08 Sn07 Gd05 137.44(3) 6 3
Gd07 Sn07 Gd05 136.99(3) 2_664 3
Gd07 Sn07 Gd05 71.662(13) 5_666 3
Gd08 Sn07 Gd05 137.44(3) . 7_665
Gd08 Sn07 Gd05 72.663(14) 6 7_665
Gd07 Sn07 Gd05 71.662(13) 2_664 7_665
Gd07 Sn07 Gd05 136.99(3) 5_666 7_665
Gd05 Sn07 Gd05 108.38(3) 3 7_665
Gd08 Sn07 Gd06 69.415(18) . 5_665
Gd08 Sn07 Gd06 69.415(18) 6 5_665
Gd07 Sn07 Gd06 139.483(13) 2_664 5_665
Gd07 Sn07 Gd06 139.483(13) 5_666 5_665
Gd05 Sn07 Gd06 71.048(15) 3 5_665
Gd05 Sn07 Gd06 71.048(15) 7_665 5_665
Gd08 Sn07 Gd06 139.932(13) . .
Gd08 Sn07 Gd06 139.932(13) 6 .
Gd07 Sn07 Gd06 69.931(17) 2_664 .
Gd07 Sn07 Gd06 69.931(17) 5_666 .
Gd05 Sn07 Gd06 70.104(15) 3 .
Gd05 Sn07 Gd06 70.104(15) 7_665 .
Gd06 Sn07 Gd06 110.72(2) 5_665 .
Sn08 Sn08 Gd10 117.967(16) 5_765 3_565
Sn08 Sn08 Gd10 117.967(16) 5_765 8_675
Gd10 Sn08 Gd10 123.82(3) 3_565 8_675
Sn08 Sn08 Sn12 175.86(12) 5_765 .
Gd10 Sn08 Sn12 62.309(19) 3_565 .
Gd10 Sn08 Sn12 62.309(19) 8_675 .
Sn08 Sn08 Gd01 121.21(4) 5_765 1_655
Gd10 Sn08 Gd01 73.796(17) 3_565 1_655
Gd10 Sn08 Gd01 73.796(17) 8_675 1_655
Sn12 Sn08 Gd01 62.92(12) . 1_655
Sn08 Sn08 Gd08 64.75(2) 5_765 6
Gd10 Sn08 Gd08 140.34(3) 3_565 6
Gd10 Sn08 Gd08 71.708(14) 8_675 6
Sn12 Sn08 Gd08 112.18(9) . 6
Gd01 Sn08 Gd08 142.079(12) 1_655 6
Sn08 Sn08 Gd08 64.75(2) 5_765 .
Gd10 Sn08 Gd08 71.708(14) 3_565 .
Gd10 Sn08 Gd08 140.34(3) 8_675 .
Sn12 Sn08 Gd08 112.18(9) . .
Gd01 Sn08 Gd08 142.079(12) 1_655 .
Gd08 Sn08 Gd08 75.79(2) 6 .
Sn08 Sn08 Gd08 62.85(2) 5_765 2_765
Gd10 Sn08 Gd08 69.720(14) 3_565 2_765
Gd10 Sn08 Gd08 136.02(3) 8_675 2_765
Sn12 Sn08 Gd08 120.15(9) . 2_765
Gd01 Sn08 Gd08 71.206(18) 1_655 2_765
Gd08 Sn08 Gd08 127.60(3) 6 2_765
Gd08 Sn08 Gd08 82.409(18) . 2_765
Sn08 Sn08 Gd08 62.85(2) 5_765 5_765
Gd10 Sn08 Gd08 136.02(3) 3_565 5_765
Gd10 Sn08 Gd08 69.720(14) 8_675 5_765
Sn12 Sn08 Gd08 120.15(9) . 5_765
Gd01 Sn08 Gd08 71.206(18) 1_655 5_765
Gd08 Sn08 Gd08 82.409(18) 6 5_765
Gd08 Sn08 Gd08 127.60(3) . 5_765
Gd08 Sn08 Gd08 74.35(2) 2_765 5_765
Sn08 Sn08 Gd06 118.77(4) 5_765 5_665
Gd10 Sn08 Gd06 79.120(17) 3_565 5_665
Gd10 Sn08 Gd06 79.120(17) 8_675 5_665
Sn12 Sn08 Gd06 57.10(12) . 5_665
Gd01 Sn08 Gd06 120.02(3) 1_655 5_665
Gd08 Sn08 Gd06 67.869(17) 6 5_665
Gd08 Sn08 Gd06 67.869(17) . 5_665
Gd08 Sn08 Gd06 142.389(12) 2_765 5_665
Gd08 Sn08 Gd06 142.389(12) 5_765 5_665
Gd05 Sn09 Gd06 79.61(2) 3 5_665
Gd05 Sn09 Gd10 141.13(2) 3 3_565
Gd06 Sn09 Gd10 86.163(19) 5_665 3_565
Gd05 Sn09 G11' 91.48(11) 3 7_766
Gd06 Sn09 G11' 153.59(10) 5_665 7_766
Gd10 Sn09 G11' 114.89(12) 3_565 7_766
Gd05 Sn09 Gd09 149.85(2) 3 .
Gd06 Sn09 Gd09 94.30(2) 5_665 .
Gd10 Sn09 Gd09 66.560(15) 3_565 .
G11' Sn09 Gd09 80.95(10) 7_766 .
Gd05 Sn09 Gd11 95.89(3) 3 7_766
Gd06 Sn09 Gd11 150.19(3) 5_665 7_766
Gd10 Sn09 Gd11 113.21(3) 3_565 7_766
G11' Sn09 Gd11 6.48(9) 7_766 7_766
Gd09 Sn09 Gd11 74.79(3) . 7_766
Gd05 Sn09 Gd07 75.155(15) 3 6_556
Gd06 Sn09 Gd07 75.068(18) 5_665 6_556
Gd10 Sn09 Gd07 135.33(2) 3_565 6_556
G11' Sn09 Gd07 78.63(10) 7_766 6_556
Gd09 Sn09 Gd07 74.750(16) . 6_556
Gd11 Sn09 Gd07 75.30(3) 7_766 6_556
Gd05 Sn09 Gd03 88.230(19) 3 3_565
Gd06 Sn09 Gd03 141.90(2) 5_665 3_565
Gd10 Sn09 Gd03 81.042(17) 3_565 3_565
G11' Sn09 Gd03 61.38(9) 7_766 3_565
Gd09 Sn09 Gd03 112.71(2) . 3_565
Gd11 Sn09 Gd03 66.41(3) 7_766 3_565
Gd07 Sn09 Gd03 136.28(2) 6_556 3_565
Gd05 Sn09 Gd08 71.527(14) 3 .
Gd06 Sn09 Gd08 68.983(17) 5_665 .
Gd10 Sn09 Gd08 69.607(15) 3_565 .
G11' Sn09 Gd08 131.72(9) 7_766 .
Gd09 Sn09 Gd08 133.902(19) . .
Gd11 Sn09 Gd08 137.78(3) 7_766 .
Gd07 Sn09 Gd08 134.33(2) 6_556 .
Gd03 Sn09 Gd08 72.924(17) 3_565 .
Ru01 Sn10 Sn04 125.57(3) . .
Ru01 Sn10 Gd10 61.826(19) . .
Sn04 Sn10 Gd10 116.11(2) . .
Ru01 Sn10 Gd01 110.23(2) . 3_565
Sn04 Sn10 Gd01 122.70(2) . 3_565
Gd10 Sn10 Gd01 77.686(18) . 3_565
Ru01 Sn10 Gd09 71.99(2) . .
Sn04 Sn10 Gd09 121.83(2) . .
Gd10 Sn10 Gd09 119.73(2) . .
Gd01 Sn10 Gd09 84.651(19) 3_565 .
Ru01 Sn10 Gd04 72.96(2) . .
Sn04 Sn10 Gd04 65.622(19) . .
Gd10 Sn10 Gd04 123.36(2) . .
Gd01 Sn10 Gd04 153.61(2) 3_565 .
Gd09 Sn10 Gd04 71.238(17) . .
Ru01 Sn10 Gd02 65.57(2) . .
Sn04 Sn10 Gd02 64.428(18) . .
Gd10 Sn10 Gd02 69.210(16) . .
Gd01 Sn10 Gd02 144.20(2) 3_565 .
Gd09 Sn10 Gd02 123.36(2) . .
Gd04 Sn10 Gd02 61.834(18) . .
Ru01 Sn10 Gd07 146.48(3) . 8_675
Sn04 Sn10 Gd07 60.795(17) . 8_675
Gd10 Sn10 Gd07 150.23(2) . 8_675
Gd01 Sn10 Gd07 80.687(18) 3_565 8_675
Gd09 Sn10 Gd07 77.883(16) . 8_675
Gd04 Sn10 Gd07 83.821(18) . 8_675
Gd02 Sn10 Gd07 123.56(2) . 8_675
Ru01 Sn10 Gd08 129.86(2) . 4_655
Sn04 Sn10 Gd08 61.545(17) . 4_655
Gd10 Sn10 Gd08 71.293(15) . 4_655
Gd01 Sn10 Gd08 74.090(18) 3_565 4_655
Gd09 Sn10 Gd08 153.60(2) . 4_655
Gd04 Sn10 Gd08 125.11(2) . 4_655
Gd02 Sn10 Gd08 82.558(18) . 4_655
Gd07 Sn10 Gd08 83.295(16) 8_675 4_655
R02' Sn11 Ru01 131.4(3) 1_656 8_676
R02' Sn11 R12' 92.5(5) 1_656 1_556
Ru01 Sn11 R12' 117.6(3) 8_676 1_556
R02' Sn11 Sn12 93.9(3) 1_656 1_556
Ru01 Sn11 Sn12 114.9(2) 8_676 1_556
R12' Sn11 Sn12 2.9(4) 1_556 1_556
R02' Sn11 Gd07 110.7(2) 1_656 3_566
Ru01 Sn11 Gd07 73.1(2) 8_676 3_566
R12' Sn11 Gd07 137.4(7) 1_556 3_566
Sn12 Sn11 Gd07 138.6(3) 1_556 3_566
R02' Sn11 Gd09 62.71(15) 1_656 8_676
Ru01 Sn11 Gd09 71.7(2) 8_676 8_676
R12' Sn11 Gd09 144.5(7) 1_556 8_676
Sn12 Sn11 Gd09 143.7(3) 1_556 8_676
Gd07 Sn11 Gd09 77.59(18) 3_566 8_676
R02' Sn11 Gd04 90.1(2) 1_656 1_556
Ru01 Sn11 Gd04 137.2(3) 8_676 1_556
R12' Sn11 Gd04 60.2(5) 1_556 1_556
Sn12 Sn11 Gd04 62.7(2) 1_556 1_556
Gd07 Sn11 Gd04 83.8(2) 3_566 1_556
Gd09 Sn11 Gd04 137.8(2) 8_676 1_556
R02' Sn11 Gd09 156.9(3) 1_656 6_556
Ru01 Sn11 Gd09 71.30(14) 8_676 6_556
R12' Sn11 Gd09 69.2(5) 1_556 6_556
Sn12 Sn11 Gd09 68.49(17) 1_556 6_556
Gd07 Sn11 Gd09 77.40(18) 3_566 6_556
Gd09 Sn11 Gd09 139.9(3) 8_676 6_556
Gd04 Sn11 Gd09 68.78(16) 1_556 6_556
R02' Sn11 Gd01 54.85(19) 1_656 1_656
Ru01 Sn11 Gd01 102.7(3) 8_676 1_656
R12' Sn11 Gd01 64.7(6) 1_556 1_656
Sn12 Sn11 Gd01 63.7(2) 1_556 1_656
Gd07 Sn11 Gd01 157.3(2) 3_566 1_656
Gd09 Sn11 Gd01 79.98(18) 8_676 1_656
Gd04 Sn11 Gd01 111.5(2) 1_556 1_656
Gd09 Sn11 Gd01 123.1(2) 6_556 1_656
R02' Sn11 Gd11 41.55(13) 1_656 5_766
Ru01 Sn11 Gd11 137.2(3) 8_676 5_766
R12' Sn11 Gd11 105.2(4) 1_556 5_766
Sn12 Sn11 Gd11 107.9(2) 1_556 5_766
Gd07 Sn11 Gd11 75.29(16) 3_566 5_766
Gd09 Sn11 Gd11 73.86(11) 8_676 5_766
Gd04 Sn11 Gd11 64.90(14) 1_556 5_766
Gd09 Sn11 Gd11 127.9(3) 6_556 5_766
Gd01 Sn11 Gd11 95.54(17) 1_656 5_766
R02' Sn11 Gd10 123.5(3) 1_656 8_676
Ru01 Sn11 Gd10 56.05(12) 8_676 8_676
R12' Sn11 Gd10 63.2(4) 1_556 8_676
Sn12 Sn11 Gd10 60.30(13) 1_556 8_676
Gd07 Sn11 Gd10 121.7(2) 3_566 8_676
Gd09 Sn11 Gd10 108.0(2) 8_676 8_676
Gd04 Sn11 Gd10 114.01(19) 1_556 8_676
Gd09 Sn11 Gd10 61.67(9) 6_556 8_676
Gd01 Sn11 Gd10 68.68(15) 1_656 8_676
Gd11 Sn11 Gd10 163.0(3) 5_766 8_676
Ru01 S11' R02' 128.6(11) 8_676 1_656
Ru01 S11' R12' 123.2(9) 8_676 1_556
R02' S11' R12' 91.2(10) 1_656 1_556
Ru01 S11' Sn12 120.2(8) 8_676 1_556
R02' S11' Sn12 92.9(9) 1_656 1_556
R12' S11' Sn12 3.1(4) 1_556 1_556
Ru01 S11' Gd09 74.5(6) 8_676 6_556
R02' S11' Gd09 156.8(12) 1_656 6_556
R12' S11' Gd09 72.2(8) 1_556 6_556
Sn12 S11' Gd09 71.4(5) 1_556 6_556
Ru01 S11' Gd07 73.5(7) 8_676 3_566
R02' S11' Gd07 106.0(7) 1_656 3_566
R12' S11' Gd07 139.3(13) 1_556 3_566
Sn12 S11' Gd07 140.8(11) 1_556 3_566
Gd09 S11' Gd07 78.9(7) 6_556 3_566
Ru01 S11' Gd04 140.8(10) 8_676 1_556
R02' S11' Gd04 87.6(7) 1_656 1_556
R12' S11' Gd04 60.7(8) 1_556 1_556
Sn12 S11' Gd04 63.4(6) 1_556 1_556
Gd09 S11' Gd04 70.3(6) 6_556 1_556
Gd07 S11' Gd04 83.1(7) 3_566 1_556
Ru01 S11' Gd09 70.9(7) 8_676 8_676
R02' S11' Gd09 60.0(5) 1_656 8_676
R12' S11' Gd09 142.7(12) 1_556 8_676
Sn12 S11' Gd09 142.3(11) 1_556 8_676
Gd09 S11' Gd09 141.6(10) 6_556 8_676
Gd07 S11' Gd09 75.6(6) 3_566 8_676
Gd04 S11' Gd09 133.0(7) 1_556 8_676
Ru01 S11' Gd10 58.6(5) 8_676 8_676
R02' S11' Gd10 123.9(11) 1_656 8_676
R12' S11' Gd10 65.9(6) 1_556 8_676
Sn12 S11' Gd10 62.8(5) 1_556 8_676
Gd09 S11' Gd10 64.6(4) 6_556 8_676
Gd07 S11' Gd10 125.1(8) 3_566 8_676
Gd04 S11' Gd10 117.6(7) 1_556 8_676
Gd09 S11' Gd10 108.9(9) 8_676 8_676
Ru01 S11' Gd01 104.0(9) 8_676 1_656
R02' S11' Gd01 53.9(5) 1_656 1_656
R12' S11' Gd01 65.1(9) 1_556 1_656
Sn12 S11' Gd01 64.2(6) 1_556 1_656
Gd09 S11' Gd01 127.0(8) 6_556 1_656
Gd07 S11' Gd01 153.1(8) 3_566 1_656
Gd04 S11' Gd01 110.8(9) 1_556 1_656
Gd09 S11' Gd01 78.3(6) 8_676 1_656
Gd10 S11' Gd01 70.1(6) 8_676 1_656
Ru01 S11' Gd11 133.7(9) 8_676 5_766
R02' S11' Gd11 39.4(3) 1_656 5_766
R12' S11' Gd11 103.0(9) 1_556 5_766
Sn12 S11' Gd11 105.9(8) 1_556 5_766
Gd09 S11' Gd11 127.4(10) 6_556 5_766
Gd07 S11' Gd11 72.8(5) 3_566 5_766
Gd04 S11' Gd11 63.1(5) 1_556 5_766
Gd09 S11' Gd11 70.7(4) 8_676 5_766
Gd10 S11' Gd11 162.0(10) 8_676 5_766
Gd01 S11' Gd11 92.5(6) 1_656 5_766
S11' Sn12 S11' 79.9(9) 6_556 1_554
S11' Sn12 Sn11 2.7(6) 6_556 6_556
S11' Sn12 Sn11 77.2(3) 1_554 6_556
S11' Sn12 Sn11 77.2(3) 6_556 1_554
S11' Sn12 Sn11 2.7(6) 1_554 1_554
Sn11 Sn12 Sn11 74.4(3) 6_556 1_554
S11' Sn12 Sn06 108.8(6) 6_556 .
S11' Sn12 Sn06 108.8(6) 1_554 .
Sn11 Sn12 Sn06 109.7(2) 6_556 .
Sn11 Sn12 Sn06 109.7(2) 1_554 .
S11' Sn12 Gd06 140.0(5) 6_556 5_665
S11' Sn12 Gd06 140.0(5) 1_554 5_665
Sn11 Sn12 Gd06 142.71(14) 6_556 5_665
Sn11 Sn12 Gd06 142.71(14) 1_554 5_665
Sn06 Sn12 Gd06 62.41(13) . 5_665
S11' Sn12 Sn08 110.4(6) 6_556 .
S11' Sn12 Sn08 110.4(6) 1_554 .
Sn11 Sn12 Sn08 111.1(3) 6_556 .
Sn11 Sn12 Sn08 111.1(3) 1_554 .
Sn06 Sn12 Sn08 128.02(16) . .
Gd06 Sn12 Sn08 65.61(8) 5_665 .
S11' Sn12 Gd04 64.0(6) 6_556 .
S11' Sn12 Gd04 64.0(6) 1_554 .
Sn11 Sn12 Gd04 63.00(18) 6_556 .
Sn11 Sn12 Gd04 63.00(18) 1_554 .
Sn06 Sn12 Gd04 59.83(12) . .
Gd06 Sn12 Gd04 122.2(2) 5_665 .
Sn08 Sn12 Gd04 172.2(2) . .
S11' Sn12 Gd10 132.7(6) 6_556 8_675
S11' Sn12 Gd10 65.4(5) 1_554 8_675
Sn11 Sn12 Gd10 130.6(3) 6_556 8_675
Sn11 Sn12 Gd10 67.66(15) 1_554 8_675
Sn06 Sn12 Gd10 112.16(13) . 8_675
Gd06 Sn12 Gd10 81.51(7) 5_665 8_675
Sn08 Sn12 Gd10 58.75(8) . 8_675
Gd04 Sn12 Gd10 120.26(6) . 8_675
S11' Sn12 Gd10 65.4(5) 6_556 3_565
S11' Sn12 Gd10 132.7(6) 1_554 3_565
Sn11 Sn12 Gd10 67.66(15) 6_556 3_565
Sn11 Sn12 Gd10 130.6(3) 1_554 3_565
Sn06 Sn12 Gd10 112.16(13) . 3_565
Gd06 Sn12 Gd10 81.51(7) 5_665 3_565
Sn08 Sn12 Gd10 58.75(8) . 3_565
Gd04 Sn12 Gd10 120.26(6) . 3_565
Gd10 Sn12 Gd10 116.80(17) 8_675 3_565
S11' Sn12 Gd01 65.2(6) 6_556 1_655
S11' Sn12 Gd01 65.2(6) 1_554 1_655
Sn11 Sn12 Gd01 64.0(2) 6_556 1_655
Sn11 Sn12 Gd01 64.0(2) 1_554 1_655
Sn06 Sn12 Gd01 171.69(13) . 1_655
Gd06 Sn12 Gd01 125.90(16) 5_665 1_655
Sn08 Sn12 Gd01 60.30(12) . 1_655
Gd04 Sn12 Gd01 111.86(14) . 1_655
Gd10 Sn12 Gd01 71.30(13) 8_675 1_655
Gd10 Sn12 Gd01 71.30(13) 3_565 1_655
S11' Sn12 Gd09 57.5(5) 6_556 .
S11' Sn12 Gd09 124.5(5) 1_554 .
Sn11 Sn12 Gd09 59.76(14) 6_556 .
Sn11 Sn12 Gd09 122.36(18) 1_554 .
Sn06 Sn12 Gd09 61.82(11) . .
Gd06 Sn12 Gd09 87.57(12) 5_665 .
Sn08 Sn12 Gd09 116.58(6) . .
Gd04 Sn12 Gd09 65.84(9) . .
Gd10 Sn12 Gd09 169.08(17) 8_675 .
Gd10 Sn12 Gd09 61.248(19) 3_565 .
Gd01 Sn12 Gd09 116.00(11) 1_655 .
S11' R12' S11' 84.7(11) 6_556 1_554
S11' R12' Sn11 2.9(6) 6_556 6_556
S11' R12' Sn11 81.8(7) 1_554 6_556
S11' R12' Sn11 81.8(7) 6_556 1_554
S11' R12' Sn11 2.9(6) 1_554 1_554
Sn11 R12' Sn11 78.8(6) 6_556 1_554
S11' R12' Sn06 112.6(10) 6_556 .
S11' R12' Sn06 112.6(10) 1_554 .
Sn11 R12' Sn06 113.7(7) 6_556 .
Sn11 R12' Sn06 113.7(7) 1_554 .
S11' R12' Gd04 67.9(8) 6_556 .
S11' R12' Gd04 67.9(8) 1_554 .
Sn11 R12' Gd04 66.9(4) 6_556 .
Sn11 R12' Gd04 66.9(4) 1_554 .
Sn06 R12' Gd04 61.9(6) . .
S11' R12' Gd06 137.6(6) 6_556 5_665
S11' R12' Gd06 137.6(6) 1_554 5_665
Sn11 R12' Gd06 140.6(3) 6_556 5_665
Sn11 R12' Gd06 140.6(3) 1_554 5_665
Sn06 R12' Gd06 60.3(5) . 5_665
Gd04 R12' Gd06 122.2(10) . 5_665
S11' R12' Gd01 66.7(9) 6_556 1_655
S11' R12' Gd01 66.7(9) 1_554 1_655
Sn11 R12' Gd01 65.6(6) 6_556 1_655
Sn11 R12' Gd01 65.6(6) 1_554 1_655
Sn06 R12' Gd01 179.0(7) . 1_655
Gd04 R12' Gd01 117.1(7) . 1_655
Gd06 R12' Gd01 120.7(7) 5_665 1_655
S11' R12' Gd10 134.9(12) 6_556 8_675
S11' R12' Gd10 65.5(6) 1_554 8_675
Sn11 R12' Gd10 132.8(10) 6_556 8_675
Sn11 R12' Gd10 68.0(3) 1_554 8_675
Sn06 R12' Gd10 110.0(6) . 8_675
Gd04 R12' Gd10 123.2(3) . 8_675
Gd06 R12' Gd10 77.8(4) 5_665 8_675
Gd01 R12' Gd10 70.5(5) 1_655 8_675
S11' R12' Gd10 65.5(6) 6_556 3_565
S11' R12' Gd10 134.9(12) 1_554 3_565
Sn11 R12' Gd10 68.0(3) 6_556 3_565
Sn11 R12' Gd10 132.8(10) 1_554 3_565
Sn06 R12' Gd10 110.0(6) . 3_565
Gd04 R12' Gd10 123.2(3) . 3_565
Gd06 R12' Gd10 77.8(4) 5_665 3_565
Gd01 R12' Gd10 70.5(5) 1_655 3_565
Gd10 R12' Gd10 112.4(7) 8_675 3_565
S11' R12' Gd09 58.9(6) 6_556 .
S11' R12' Gd09 130.8(9) 1_554 .
Sn11 R12' Gd09 61.3(2) 6_556 .
Sn11 R12' Gd09 128.5(6) 1_554 .
Sn06 R12' Gd09 62.3(5) . .
Gd04 R12' Gd09 68.1(4) . .
Gd06 R12' Gd09 85.5(5) 5_665 .
Gd01 R12' Gd09 117.5(5) 1_655 .
Gd10 R12' Gd09 163.1(7) 8_675 .
Gd10 R12' Gd09 60.91(7) 3_565 .
S11' R12' Gd09 130.8(9) 6_556 6
S11' R12' Gd09 58.9(6) 1_554 6
Sn11 R12' Gd09 128.5(6) 6_556 6
Sn11 R12' Gd09 61.3(2) 1_554 6
Sn06 R12' Gd09 62.3(5) . 6
Gd04 R12' Gd09 68.1(4) . 6
Gd06 R12' Gd09 85.5(5) 5_665 6
Gd01 R12' Gd09 117.5(5) 1_655 6
Gd10 R12' Gd09 60.91(7) 8_675 6
Gd10 R12' Gd09 163.1(7) 3_565 6
Gd09 R12' Gd09 120.5(9) . 6
S11' Ru01 Sn06 110.4(5) 8_575 .
S11' Ru01 Sn11 3.0(6) 8_575 8_575
Sn06 Ru01 Sn11 107.76(15) . 8_575
S11' Ru01 Sn10 79.9(7) 8_575 .
Sn06 Ru01 Sn10 109.37(3) . .
Sn11 Ru01 Sn10 79.22(19) 8_575 .
S11' Ru01 Sn05 104.4(7) 8_575 .
Sn06 Ru01 Sn05 70.85(3) . .
Sn11 Ru01 Sn05 105.09(19) 8_575 .
Sn10 Ru01 Sn05 175.49(3) . .
S11' Ru01 Sn03 123.3(5) 8_575 .
Sn06 Ru01 Sn03 113.10(3) . .
Sn11 Ru01 Sn03 126.26(13) 8_575 .
Sn10 Ru01 Sn03 116.21(3) . .
Sn05 Ru01 Sn03 60.24(3) . .
S11' Ru01 Ru01 160.2(7) 8_575 6
Sn06 Ru01 Ru01 57.544(17) . 6
Sn11 Ru01 Ru01 159.42(18) 8_575 6
Sn10 Ru01 Ru01 117.996(18) . 6
Sn05 Ru01 Ru01 58.095(16) . 6
Sn03 Ru01 Ru01 58.667(16) . 6
S11' Ru01 Gd10 72.5(6) 8_575 .
Sn06 Ru01 Gd10 173.37(3) . .
Sn11 Ru01 Gd10 74.98(15) 8_575 .
Sn10 Ru01 Gd10 64.86(2) . .
Sn05 Ru01 Gd10 114.62(3) . .
Sn03 Ru01 Gd10 68.47(2) . .
Ru01 Ru01 Gd10 121.361(15) 6 .
S11' Ru01 Gd02 136.2(7) 8_575 .
Sn06 Ru01 Gd02 105.09(3) . .
Sn11 Ru01 Gd02 137.29(18) 8_575 .
Sn10 Ru01 Gd02 64.49(2) . .
Sn05 Ru01 Gd02 111.02(3) . .
Sn03 Ru01 Gd02 60.04(2) . .
Ru01 Ru01 Gd02 63.292(13) 6 .
Gd10 Ru01 Gd02 69.789(19) . .
S11' Ru01 Gd09 63.0(5) 8_575 .
Sn06 Ru01 Gd09 64.93(2) . .
Sn11 Ru01 Gd09 60.16(13) 8_575 .
Sn10 Ru01 Gd09 59.782(18) . .
Sn05 Ru01 Gd09 123.39(3) . .
Sn03 Ru01 Gd09 172.73(3) . .
Ru01 Ru01 Gd09 116.818(13) 6 .
Gd10 Ru01 Gd09 112.65(2) . .
Gd02 Ru01 Gd09 113.19(2) . .
S11' Ru01 Gd07 60.2(7) 8_575 6_556
Sn06 Ru01 Gd07 60.02(2) . 6_556
Sn11 Ru01 Gd07 58.91(18) 8_575 6_556
Sn10 Ru01 Gd07 125.35(2) . 6_556
Sn05 Ru01 Gd07 58.86(2) . 6_556
Sn03 Ru01 Gd07 116.61(3) . 6_556
Ru01 Ru01 Gd07 100.582(12) 6 6_556
Gd10 Ru01 Gd07 125.61(2) . 6_556
Gd02 Ru01 Gd07 163.34(2) . 6_556
Gd09 Ru01 Gd07 69.005(15) . 6_556
S11' Ru01 Gd09 59.1(5) 8_575 3_465
Sn06 Ru01 Gd09 122.91(3) . 3_465
Sn11 Ru01 Gd09 61.60(14) 8_575 3_465
Sn10 Ru01 Gd09 121.14(3) . 3_465
Sn05 Ru01 Gd09 60.90(2) . 3_465
Sn03 Ru01 Gd09 67.31(2) . 3_465
Ru01 Ru01 Gd09 112.076(13) 6 3_465
Gd10 Ru01 Gd09 63.717(16) . 3_465
Gd02 Ru01 Gd09 118.95(2) . 3_465
Gd09 Ru01 Gd09 119.837(19) . 3_465
Gd07 Ru01 Gd09 69.544(15) 6_556 3_465
Gd11 R02' Sn11 89.3(2) 5_665 1_454
Gd11 R02' Sn11 89.3(2) 5_665 6_456
Sn11 R02' Sn11 89.0(4) 1_454 6_456
Gd11 R02' G11' 3.94(17) 5_665 5_665
Sn11 R02' G11' 92.1(2) 1_454 5_665
Sn11 R02' G11' 92.1(2) 6_456 5_665
Gd11 R02' Sn05 131.3(2) 5_665 .
Sn11 R02' Sn05 123.0(2) 1_454 .
Sn11 R02' Sn05 123.0(2) 6_456 .
G11' R02' Sn05 127.4(2) 5_665 .
Gd11 R02' S11' 90.7(7) 5_665 1_454
Sn11 R02' S11' 1.8(8) 1_454 1_454
Sn11 R02' S11' 87.9(5) 6_456 1_454
G11' R02' S11' 93.6(7) 5_665 1_454
Sn05 R02' S11' 122.5(7) . 1_454
Gd11 R02' S11' 90.7(7) 5_665 6_456
Sn11 R02' S11' 87.9(5) 1_454 6_456
Sn11 R02' S11' 1.8(8) 6_456 6_456
G11' R02' S11' 93.6(7) 5_665 6_456
Sn05 R02' S11' 122.5(7) . 6_456
S11' R02' S11' 86.8(13) 1_454 6_456
Gd11 R02' Gd01 161.1(2) 5_665 .
Sn11 R02' Gd01 77.4(2) 1_454 .
Sn11 R02' Gd01 77.4(2) 6_456 .
G11' R02' Gd01 165.0(2) 5_665 .
Sn05 R02' Gd01 67.59(10) . .
S11' R02' Gd01 75.7(6) 1_454 .
S11' R02' Gd01 75.7(6) 6_456 .
Gd11 R02' Gd09 95.63(10) 5_665 3_465
Sn11 R02' Gd09 156.8(2) 1_454 3_465
Sn11 R02' Gd09 68.51(19) 6_456 3_465
G11' R02' Gd09 94.10(11) 5_665 3_465
Sn05 R02' Gd09 69.23(8) . 3_465
S11' R02' Gd09 155.4(6) 1_454 3_465
S11' R02' Gd09 69.4(6) 6_456 3_465
Gd01 R02' Gd09 91.85(9) . 3_465
Gd11 R02' Gd09 95.63(10) 5_665 8_575
Sn11 R02' Gd09 68.51(19) 1_454 8_575
Sn11 R02' Gd09 156.8(2) 6_456 8_575
G11' R02' Gd09 94.10(11) 5_665 8_575
Sn05 R02' Gd09 69.23(8) . 8_575
S11' R02' Gd09 69.4(6) 1_454 8_575
S11' R02' Gd09 155.4(6) 6_456 8_575
Gd01 R02' Gd09 91.85(9) . 8_575
Gd09 R02' Gd09 133.07(15) 3_465 8_575
Gd11 R02' Sn03 75.32(13) 5_665 .
Sn11 R02' Sn03 133.4(2) 1_454 .
Sn11 R02' Sn03 133.4(2) 6_456 .
G11' R02' Sn03 71.38(17) 5_665 .
Sn05 R02' Sn03 56.00(9) . .
S11' R02' Sn03 134.9(6) 1_454 .
S11' R02' Sn03 134.9(6) 6_456 .
Gd01 R02' Sn03 123.59(15) . .
Gd09 R02' Sn03 69.61(8) 3_465 .
Gd09 R02' Sn03 69.61(8) 8_575 .

loop_
_geom_bond_atom_site_label_1
_geom_bond_atom_site_label_2
_geom_bond_distance
_geom_bond_site_symmetry_2
Gd01 R02' 2.843(4) .
Gd01 Sn05 3.0715(10) .
Gd01 Sn10 3.1131(8) 3_465
Gd01 Sn10 3.1131(8) 8_575
Gd01 Sn08 3.3014(10) 1_455
Gd01 R12' 3.37(3) 1_455
Gd01 Sn12 3.384(7) 1_455
Gd01 Sn11 3.392(9) 6_456
Gd01 Sn11 3.392(9) 1_454
Gd01 S11' 3.41(3) 6_456
Gd01 S11' 3.41(3) 1_454
Gd01 Gd10 3.8885(7) 8_575
Gd02 Sn03 3.0578(10) .
Gd02 Sn01 3.1404(6) 3_565
Gd02 Sn01 3.1404(6) 7_665
Gd02 Sn10 3.2245(7) 6
Gd02 Sn10 3.2245(7) .
Gd02 Ru01 3.2529(8) 6
Gd02 Ru01 3.2528(8) .
Gd02 Gd04 3.2960(8) .
Gd02 Sn04 3.3048(8) .
Gd02 Sn04 3.3048(8) 6
Gd02 Gd10 3.5861(7) 6
Gd02 Gd10 3.5861(7) .
Gd03 Sn03 3.1440(10) .
Gd03 Sn02 3.2072(6) .
Gd03 Sn04 3.2914(8) 2_675
Gd03 Sn04 3.2914(8) 5_675
Gd03 Sn01 3.2928(7) 3_565
Gd03 Sn01 3.2928(7) 7_665
Gd03 G11' 3.297(6) 5_665
Gd03 Sn09 3.3192(8) 8_575
Gd03 Sn09 3.3192(8) 3_465
Gd03 Gd11 3.6092(17) 5_665
Gd03 Gd02 3.6669(8) 5_675
Gd04 R12' 3.09(2) .
Gd04 Sn06 3.1426(10) .
Gd04 Sn10 3.1902(7) 6
Gd04 Sn10 3.1902(7) .
Gd04 Sn12 3.267(5) .
Gd04 Sn11 3.275(9) 6_556
Gd04 Sn11 3.275(9) 1_554
Gd04 S11' 3.28(3) 6_556
Gd04 S11' 3.28(3) 1_554
Gd04 Sn04 3.3386(8) 6
Gd04 Sn04 3.3386(8) .
Gd05 Sn09 3.0791(6) 4_545
Gd05 Sn09 3.0791(6) 3_455
Gd05 Sn02 3.0952(8) 1_545
Gd05 Sn04 3.1776(6) 1_445
Gd05 Sn04 3.1776(6) 2_665
Gd05 Sn07 3.3668(8) 3_455
Gd05 Sn07 3.3668(8) 7_656
Gd05 Gd07 3.8859(4) 8_565
Gd05 Gd07 3.8859(4) 7_655
Gd05 Gd08 3.8956(5) 3_455
Gd05 Gd08 3.8956(5) 4_545
Gd05 Gd06 3.9475(7) 7_656
Gd06 Sn09 3.0870(8) 5_665
Gd06 Sn09 3.0870(8) 2_665
Gd06 Sn12 3.172(5) 5_665
Gd06 Sn06 3.2108(10) 5_665
Gd06 R12' 3.35(2) 5_665
Gd06 Sn07 3.4265(10) 5_665
Gd06 Sn08 3.4413(10) 5_665
Gd06 Sn07 3.5038(10) .
Gd06 Gd08 3.7802(7) 5_665
Gd06 Gd08 3.7802(7) 2_665
Gd06 Gd07 3.8866(7) 2_664
Gd06 Gd07 3.8866(7) 5_666
Gd07 Sn04 3.1423(7) 8_576
Gd07 Sn11 3.150(9) 3_466
Gd07 Sn05 3.1577(8) 1_556
Gd07 S11' 3.19(3) 3_466
Gd07 Sn06 3.1983(8) 1_556
Gd07 Sn10 3.2322(7) 8_576
Gd07 Sn07 3.2699(8) 5_666
Gd07 Sn09 3.2872(7) 6_556
Gd07 Ru01 3.5200(8) 6_556
Gd07 Gd05 3.8859(4) 7_666
Gd07 Gd06 3.8866(7) 5_666
Gd07 Gd09 3.9691(6) 6_556
Gd08 Sn01 3.1044(7) 1_655
Gd08 Sn07 3.2048(8) .
Gd08 Sn04 3.2403(7) 4_645
Gd08 Sn08 3.3282(8) .
Gd08 Sn10 3.3404(7) 4_645
Gd08 Sn08 3.3831(8) 5_765
Gd08 Sn09 3.5538(7) .
Gd08 Gd10 3.7513(6) 4_645
Gd08 Gd06 3.7802(7) 5_665
Gd08 Gd10 3.8100(6) 3_565
Gd08 Gd01 3.8921(7) 5_665
Gd08 Gd05 3.8956(5) 3
Gd09 R02' 3.0419(19) 3_565
Gd09 S11' 3.15(2) 6_556
Gd09 Sn10 3.1683(7) .
Gd09 Sn11 3.185(7) 8_575
Gd09 Sn09 3.2512(7) .
Gd09 Sn05 3.2611(7) 3_565
Gd09 Sn11 3.282(6) 6_556
Gd09 S11' 3.29(3) 8_575
Gd09 Sn06 3.3958(7) .
Gd09 Gd10 3.4811(6) 3_565
Gd09 Ru01 3.4869(8) .
Gd09 R12' 3.496(15) .
Gd10 Ru01 3.0057(8) .
Gd10 Sn10 3.0867(7) .
Gd10 Sn09 3.0877(7) 3_465
Gd10 Sn08 3.1730(7) 3_465
Gd10 Sn03 3.2766(7) .
Gd10 Sn12 3.286(3) 3_465
Gd10 Sn01 3.2964(5) 3_565
Gd10 S11' 3.36(2) 8_575
Gd10 R12' 3.369(14) 3_465
Gd10 Gd09 3.4811(6) 3_465
Gd10 Sn11 3.500(6) 8_575
Gd11 R02' 2.256(5) 5_665
Gd11 Sn09 3.2714(11) 7_755
Gd11 Sn09 3.2714(11) 4_645
Gd11 Sn11 3.401(6) 5_766
Gd11 Sn11 3.401(6) 2_764
Gd11 Sn04 3.4089(16) 2_765
Gd11 Sn04 3.4089(16) 5_765
Gd11 Sn03 3.4198(18) 5_665
Gd11 S11' 3.55(2) 5_766
Gd11 S11' 3.55(2) 2_764
Gd11 Sn02 3.5594(17) 1_645
Gd11 Gd04 3.5838(17) 5_765
G11' R02' 2.606(7) 5_665
G11' Sn09 3.132(3) 7_755
G11' Sn09 3.132(3) 4_645
G11' Sn02 3.195(5) 1_645
G11' Sn04 3.289(6) 2_765
G11' Sn04 3.289(6) 5_765
G11' Gd03 3.297(6) 5_665
G11' Sn03 3.425(7) 5_665
G11' Gd04 3.789(6) 5_765
Sn01 Gd08 3.1044(7) 1_455
Sn01 Gd08 3.1044(7) 2_665
Sn01 Gd02 3.1404(6) 3_465
Sn01 Gd02 3.1404(6) 7_656
Sn01 Sn01 3.2034(16) 5_566
Sn01 Gd03 3.2928(6) 7_656
Sn01 Gd03 3.2928(6) 3_465
Sn01 Gd10 3.2964(5) 4_545
Sn01 Gd10 3.2964(5) 3_465
Sn02 Sn04 3.0929(6) 2_675
Sn02 Sn04 3.0929(6) 6_455
Sn02 Sn04 3.0929(6) 5_675
Sn02 Sn04 3.0929(6) 1_455
Sn02 Gd05 3.0952(8) 1_565
Sn02 Gd05 3.0952(8) 5_565
Sn02 G11' 3.195(5) 5_665
Sn02 G11' 3.195(5) 1_465
Sn02 Gd03 3.2072(6) 5_575
Sn02 Gd11 3.5594(17) 1_465
Sn02 Gd11 3.5594(17) 5_665
Sn03 Sn05 2.7994(12) .
Sn03 Ru01 2.8114(9) .
Sn03 Ru01 2.8114(9) 6
Sn03 R02' 3.204(5) .
Sn03 Gd10 3.2766(7) 6
Sn03 Gd11 3.4198(18) 5_665
Sn03 G11' 3.425(7) 5_665
Sn03 Gd09 3.5678(8) 8_575
Sn03 Gd09 3.5678(8) 3_465
Sn04 Sn04 2.9237(12) 6
Sn04 Sn10 2.9607(8) .
Sn04 Sn02 3.0929(6) 1_655
Sn04 Gd07 3.1423(7) 8_675
Sn04 Gd05 3.1776(6) 1_665
Sn04 Gd08 3.2403(7) 4_655
Sn04 G11' 3.289(6) 5_765
Sn04 Gd03 3.2914(8) 5_675
Sn04 Gd11 3.4089(16) 5_765
Sn05 R02' 2.674(4) .
Sn05 Ru01 2.7662(9) .
Sn05 Ru01 2.7662(9) 6
Sn05 Gd07 3.1577(8) 1_554
Sn05 Gd07 3.1577(8) 6_556
Sn05 Sn06 3.1828(12) .
Sn05 Gd09 3.2611(7) 8_575
Sn05 Gd09 3.2611(7) 3_465
Sn06 Ru01 2.7243(10) 6
Sn06 Ru01 2.7243(10) .
Sn06 R12' 3.02(3) .
Sn06 Sn12 3.020(7) .
Sn06 Gd07 3.1983(8) 1_554
Sn06 Gd07 3.1983(8) 6_556
Sn06 Gd06 3.2108(10) 5_665
Sn06 Gd09 3.3958(7) 6
Sn07 Gd08 3.2048(8) 6
Sn07 Gd07 3.2699(8) 2_664
Sn07 Gd07 3.2699(8) 5_666
Sn07 Gd05 3.3668(8) 3
Sn07 Gd05 3.3668(8) 7_665
Sn07 Gd06 3.4265(10) 5_665
Sn08 Sn08 2.9634(17) 5_765
Sn08 Gd10 3.1730(7) 3_565
Sn08 Gd10 3.1730(7) 8_675
Sn08 Sn12 3.180(5) .
Sn08 Gd01 3.3014(10) 1_655
Sn08 Gd08 3.3282(8) 6
Sn08 Gd08 3.3831(8) 2_765
Sn08 Gd08 3.3831(8) 5_765
Sn08 Gd06 3.4413(10) 5_665
Sn09 Gd05 3.0791(6) 3
Sn09 Gd06 3.0870(8) 5_665
Sn09 Gd10 3.0877(7) 3_565
Sn09 G11' 3.132(3) 7_766
Sn09 Gd11 3.2714(11) 7_766
Sn09 Gd07 3.2872(7) 6_556
Sn09 Gd03 3.3192(8) 3_565
Sn10 Ru01 2.7343(8) .
Sn10 Gd01 3.1131(8) 3_565
Sn10 Gd07 3.2322(7) 8_675
Sn10 Gd08 3.3404(7) 4_655
Sn11 R02' 2.575(7) 1_656
Sn11 Ru01 2.733(8) 8_676
Sn11 R12' 2.84(2) 1_556
Sn11 Sn12 2.983(9) 1_556
Sn11 Gd07 3.150(9) 3_566
Sn11 Gd09 3.185(7) 8_676
Sn11 Gd04 3.275(9) 1_556
Sn11 Gd09 3.282(6) 6_556
Sn11 Gd01 3.392(9) 1_656
Sn11 Gd11 3.401(6) 5_766
Sn11 Gd10 3.500(6) 8_676
S11' Ru01 2.65(3) 8_676
S11' R02' 2.71(2) 1_656
S11' R12' 2.77(3) 1_556
S11' Sn12 2.90(3) 1_556
S11' Gd09 3.15(2) 6_556
S11' Gd07 3.19(3) 3_566
S11' Gd04 3.28(3) 1_556
S11' Gd09 3.29(3) 8_676
S11' Gd10 3.36(2) 8_676
S11' Gd01 3.41(3) 1_656
S11' Gd11 3.55(2) 5_766
Sn12 S11' 2.90(3) 6_556
Sn12 S11' 2.90(3) 1_554
Sn12 Sn11 2.983(9) 6_556
Sn12 Sn11 2.983(9) 1_554
Sn12 Gd06 3.172(5) 5_665
Sn12 Gd10 3.286(3) 8_675
Sn12 Gd10 3.286(3) 3_565
Sn12 Gd01 3.384(7) 1_655
R12' S11' 2.77(3) 6_556
R12' S11' 2.77(3) 1_554
R12' Sn11 2.84(2) 6_556
R12' Sn11 2.84(2) 1_554
R12' Gd06 3.35(2) 5_665
R12' Gd01 3.37(3) 1_655
R12' Gd10 3.369(14) 8_675
R12' Gd10 3.369(14) 3_565
R12' Gd09 3.496(15) 6
Ru01 S11' 2.65(3) 8_575
Ru01 Sn11 2.733(8) 8_575
Ru01 Ru01 2.9240(13) 6
Ru01 Gd07 3.5200(8) 6_556
Ru01 Gd09 3.5343(8) 3_465
R02' Gd11 2.256(5) 5_665
R02' Sn11 2.575(7) 1_454
R02' Sn11 2.575(7) 6_456
R02' G11' 2.606(7) 5_665
R02' S11' 2.71(2) 1_454
R02' S11' 2.71(2) 6_456
R02' Gd09 3.0419(19) 3_465
R02' Gd09 3.0419(19) 8_575
